data_4336442
loop_
_publ_author_name
'Tamaki Terada'
'Kiyohisa Hirabayashi'
'Dong Liu'
'Tomohiko Nakamura'
'Takuya Wakimoto'
'Tsuyoshi Matsumoto'
'Kazuyuki Tatsumi'

_publ_section_title
;
 [3:1] Site-Differentiated [4Fe-4S] Clusters Having One Carboxylate and
 Three Thiolates
;
_journal_name_full 'Inorganic Chemistry'
_journal_page_first 11997
_journal_page_last 12004
_journal_paper_doi 10.1021/ic4017596
_journal_volume 52
_journal_year 2013
_chemical_formula_moiety 'C91 H86 Fe4 N2 O5 P2 S7'
_chemical_formula_sum 'C91 H86 Fe4 N2 O5 P2 S7'
_chemical_formula_weight 1797.45
_space_group_IT_number 14
_symmetry_cell_setting monoclinic
_symmetry_Int_Tables_number 14
_symmetry_space_group_name_Hall '-P 2ybc'
_symmetry_space_group_name_H-M 'P 1 21/c 1'
_atom_sites_solution_hydrogens geom
_atom_sites_solution_primary direct
_atom_sites_solution_secondary difmap
_cell_angle_alpha 90.0000
_cell_angle_beta 111.7250(10)
_cell_angle_gamma 90.0000
_cell_formula_units_Z 4
_cell_length_a 30.000(4)
_cell_length_b 13.0368(15)
_cell_length_c 23.319(3)
_cell_measurement_reflns_used 16671
_cell_measurement_temperature 173
_cell_measurement_theta_max 27.48
_cell_measurement_theta_min 3.07
_cell_volume 8472.4(18)
_computing_cell_refinement CrystalClear
_computing_data_collection 'CrystalClear (Rigaku Inc., 2008)'
_computing_data_reduction CrystalClear
_computing_molecular_graphics 'CrystalStructure 4.0'
_computing_publication_material 'CrystalStructure 4.0 (Rigaku, 2010)'
_computing_structure_refinement 'SHELXL97 (Sheldrick, 2008)'
_computing_structure_solution 'SHELXS97 (Sheldrick, 2008)'
_diffrn_ambient_temperature 173
_diffrn_detector_area_resol_mean 7.111
_diffrn_measured_fraction_theta_full 0.996
_diffrn_measured_fraction_theta_max 0.996
_diffrn_measurement_device_type 'Rigaku Saturn724'
_diffrn_measurement_method \w
_diffrn_radiation_type 'Mo K\a'
_diffrn_radiation_wavelength 0.71070
_diffrn_reflns_av_R_equivalents 0.0572
_diffrn_reflns_limit_h_max 38
_diffrn_reflns_limit_h_min -38
_diffrn_reflns_limit_k_max 16
_diffrn_reflns_limit_k_min -16
_diffrn_reflns_limit_l_max 30
_diffrn_reflns_limit_l_min -26
_diffrn_reflns_number 67501
_diffrn_reflns_theta_full 27.50
_diffrn_reflns_theta_max 27.50
_diffrn_standards_number 0
_exptl_absorpt_coefficient_mu 0.934
_exptl_absorpt_correction_T_max 0.981
_exptl_absorpt_correction_T_min 0.814
_exptl_absorpt_correction_type multi-scan
_exptl_absorpt_process_details 'REQAB (Rigaku, 1998)'
_exptl_crystal_colour black
_exptl_crystal_density_diffrn 1.409
_exptl_crystal_description plate
_exptl_crystal_F_000 3728.00
_exptl_crystal_size_max 0.200
_exptl_crystal_size_mid 0.200
_exptl_crystal_size_min 0.020
_refine_diff_density_max 1.450
_refine_diff_density_min -0.910
_refine_ls_extinction_method none
_refine_ls_goodness_of_fit_ref 1.059
_refine_ls_hydrogen_treatment constr
_refine_ls_number_parameters 997
_refine_ls_number_reflns 19364
_refine_ls_number_restraints 0
_refine_ls_R_factor_gt 0.0721
_refine_ls_shift/su_max 0.002
_refine_ls_structure_factor_coef Fsqd
_refine_ls_weighting_details 'w = 1/[\s^2^(Fo^2^)+(0.1285P)^2^+6.4439P] where P=(Fo^2^+2Fc^2^)/3'
_refine_ls_weighting_scheme calc
_refine_ls_wR_factor_ref 0.2410
_reflns_number_gt 12107
_reflns_number_total 19364
_reflns_threshold_expression F^2^>2.0\s(F^2^)
_cod_data_source_file ic4017596_si_002_5.cif
_cod_data_source_block '[PPh4]2[Fe4S4(OCOC4NH4)(TempS3)]_cluster9'
_cod_original_cell_volume 8472.5(18)
_cod_database_code 4336442

loop_
_symmetry_equiv_pos_site_id
_symmetry_equiv_pos_as_xyz
1 +X,+Y,+Z
2 -X,1/2+Y,1/2-Z
3 -X,-Y,-Z
4 +X,1/2-Y,1/2+Z

loop_
_atom_site_label
_atom_site_type_symbol
_atom_site_fract_x
_atom_site_fract_y
_atom_site_fract_z
_atom_site_U_iso_or_equiv
_atom_site_adp_type
_atom_site_occupancy
_atom_site_symmetry_multiplicity
_atom_site_calc_flag
_atom_site_refinement_flags
Fe1 Fe 0.14041(2) 0.89382(6) 0.13659(3) 0.04343(18) Uani 1.0 4 d .
Fe2 Fe 0.21525(2) 0.75709(5) 0.15709(3) 0.03984(17) Uani 1.0 4 d .
Fe3 Fe 0.20185(2) 0.91937(5) 0.07545(3) 0.04174(18) Uani 1.0 4 d .
Fe4 Fe 0.23410(2) 0.95247(5) 0.19979(3) 0.04083(18) Uani 1.0 4 d .
S1 S 0.15034(4) 0.78404(10) 0.06648(6) 0.0460(3) Uani 1.0 4 d .
S2 S 0.17584(4) 1.04337(10) 0.12337(6) 0.0472(3) Uani 1.0 4 d .
S3 S 0.19346(4) 0.82973(10) 0.23089(5) 0.0426(3) Uani 1.0 4 d .
S4 S 0.27290(4) 0.86500(9) 0.14931(6) 0.0401(3) Uani 1.0 4 d .
S5 S 0.23264(4) 0.58695(10) 0.16271(6) 0.0461(3) Uani 1.0 4 d .
S6 S 0.20669(4) 0.98903(12) -0.01081(7) 0.0550(4) Uani 1.0 4 d .
S7 S 0.27518(5) 1.04526(11) 0.28496(6) 0.0500(3) Uani 1.0 4 d .
P1 P 0.30193(5) 1.37126(10) -0.01594(6) 0.0471(3) Uani 1.0 4 d .
P2 P 0.06241(6) 0.03044(12) 0.34985(8) 0.0593(4) Uani 1.0 4 d .
O1 O 0.43226(12) 0.5610(3) 0.34688(16) 0.0491(9) Uani 1.0 4 d .
O2 O 0.34714(12) 0.7650(3) -0.08923(15) 0.0459(8) Uani 1.0 4 d .
O3 O 0.46155(11) 1.2172(3) 0.29665(16) 0.0450(8) Uani 1.0 4 d .
O4 O 0.08122(12) 0.8950(3) 0.15488(18) 0.0570(10) Uani 1.0 4 d .
O5 O 0.05502(14) 0.9573(4) 0.0605(2) 0.0751(13) Uani 1.0 4 d .
N1 N -0.03806(15) 0.9724(4) 0.0613(3) 0.0572(12) Uani 1.0 4 d .
N2 N 0.1456(19) 0.357(4) 0.166(2) 0.31(2) Uiso 0.5000 4 d .
N3 N 0.0184(8) 0.2158(16) 0.0286(10) 0.144(7) Uiso 0.5000 4 d .
C1 C 0.29244(16) 0.5798(4) 0.2173(2) 0.0374(10) Uani 1.0 4 d .
C2 C 0.30134(19) 0.5262(4) 0.2711(3) 0.0495(12) Uani 1.0 4 d .
C3 C 0.34793(18) 0.5178(4) 0.3152(3) 0.0484(12) Uani 1.0 4 d .
C4 C 0.38560(16) 0.5628(4) 0.3044(2) 0.0406(10) Uani 1.0 4 d .
C5 C 0.37829(16) 0.6148(4) 0.2484(2) 0.0387(10) Uani 1.0 4 d .
C6 C 0.33084(16) 0.6229(4) 0.2065(2) 0.0371(10) Uani 1.0 4 d .
C7 C 0.24678(16) 0.9153(4) -0.0331(3) 0.0420(11) Uani 1.0 4 d .
C8 C 0.23321(17) 0.8776(4) -0.0925(3) 0.0478(12) Uani 1.0 4 d .
C9 C 0.26603(17) 0.8265(4) -0.1127(3) 0.0449(11) Uani 1.0 4 d .
C10 C 0.31262(16) 0.8133(4) -0.0729(2) 0.0394(10) Uani 1.0 4 d .
C11 C 0.32795(16) 0.8501(4) -0.0121(2) 0.0403(10) Uani 1.0 4 d .
C12 C 0.29458(15) 0.8989(4) 0.0069(3) 0.0396(10) Uani 1.0 4 d .
C13 C 0.33077(16) 1.0943(4) 0.2871(3) 0.0396(10) Uani 1.0 4 d .
C14 C 0.34802(17) 1.1817(4) 0.3217(3) 0.0428(11) Uani 1.0 4 d .
C15 C 0.39197(17) 1.2250(4) 0.3264(3) 0.0422(11) Uani 1.0 4 d .
C16 C 0.41855(15) 1.1787(4) 0.2958(3) 0.0393(10) Uani 1.0 4 d .
C17 C 0.40247(15) 1.0883(4) 0.2618(3) 0.0376(10) Uani 1.0 4 d .
C18 C 0.35870(16) 1.0474(4) 0.2581(3) 0.0384(10) Uani 1.0 4 d .
C19 C 0.4370(2) 0.5439(6) 0.4092(3) 0.0687(18) Uani 1.0 4 d .
C20 C 0.3312(2) 0.7196(5) -0.1500(3) 0.0539(13) Uani 1.0 4 d .
C21 C 0.47738(19) 1.3127(4) 0.3282(3) 0.0523(13) Uani 1.0 4 d .
C22 C 0.42071(16) 0.6546(4) 0.2339(3) 0.0402(10) Uani 1.0 4 d .
C23 C 0.38024(16) 0.8401(4) 0.0301(2) 0.0431(11) Uani 1.0 4 d .
C24 C 0.43477(17) 1.0404(4) 0.2313(3) 0.0432(11) Uani 1.0 4 d .
C25 C 0.41252(14) 0.7545(4) 0.1969(2) 0.0339(9) Uani 1.0 4 d .
C26 C 0.39674(14) 0.7523(3) 0.1323(2) 0.0338(9) Uani 1.0 4 d .
C27 C 0.39191(14) 0.8449(4) 0.0998(2) 0.0345(9) Uani 1.0 4 d .
C28 C 0.40138(14) 0.9386(4) 0.1315(3) 0.0354(10) Uani 1.0 4 d .
C29 C 0.41813(15) 0.9406(4) 0.1965(2) 0.0362(10) Uani 1.0 4 d .
C30 C 0.42361(15) 0.8478(4) 0.2285(2) 0.0362(10) Uani 1.0 4 d .
C31 C 0.38819(17) 0.6500(4) 0.0990(3) 0.0440(11) Uani 1.0 4 d .
C32 C 0.43407(18) 0.6072(4) 0.0931(3) 0.0488(12) Uani 1.0 4 d .
C33 C 0.39701(17) 1.0379(4) 0.0955(3) 0.0488(12) Uani 1.0 4 d .
C34 C 0.4440(2) 1.0672(5) 0.0886(3) 0.0583(15) Uani 1.0 4 d .
C35 C 0.44546(18) 0.8496(5) 0.2989(3) 0.0489(12) Uani 1.0 4 d .
C36 C 0.5003(2) 0.8375(5) 0.3231(3) 0.0605(15) Uani 1.0 4 d .
C37 C 0.35820(18) 1.3994(4) -0.0239(3) 0.0486(12) Uani 1.0 4 d .
C38 C 0.3636(2) 1.4840(5) -0.0563(3) 0.0538(13) Uani 1.0 4 d .
C39 C 0.4061(2) 1.4986(5) -0.0650(3) 0.0619(15) Uani 1.0 4 d .
C40 C 0.4436(2) 1.4304(6) -0.0420(3) 0.0680(17) Uani 1.0 4 d .
C41 C 0.4387(3) 1.3476(5) -0.0083(3) 0.0683(17) Uani 1.0 4 d .
C42 C 0.3964(2) 1.3313(5) 0.0014(3) 0.0638(16) Uani 1.0 4 d .
C43 C 0.2706(2) 1.2728(4) -0.0690(3) 0.0520(13) Uani 1.0 4 d .
C44 C 0.2211(3) 1.2763(5) -0.0985(4) 0.079(3) Uani 1.0 4 d .
C45 C 0.1968(3) 1.1972(5) -0.1364(4) 0.093(3) Uani 1.0 4 d .
C46 C 0.2222(3) 1.1134(5) -0.1445(3) 0.074(2) Uani 1.0 4 d .
C47 C 0.2710(3) 1.1065(5) -0.1126(3) 0.0617(15) Uani 1.0 4 d .
C48 C 0.2958(2) 1.1869(4) -0.0752(3) 0.0533(13) Uani 1.0 4 d .
C49 C 0.26604(17) 1.4848(4) -0.0289(3) 0.0447(11) Uani 1.0 4 d .
C50 C 0.2609(2) 1.5367(5) 0.0203(3) 0.0547(13) Uani 1.0 4 d .
C51 C 0.2331(3) 1.6244(5) 0.0092(3) 0.0620(15) Uani 1.0 4 d .
C52 C 0.2087(2) 1.6586(4) -0.0497(3) 0.0542(13) Uani 1.0 4 d .
C53 C 0.21397(19) 1.6067(4) -0.0998(3) 0.0494(12) Uani 1.0 4 d .
C54 C 0.24227(18) 1.5209(4) -0.0888(3) 0.0470(12) Uani 1.0 4 d .
C55 C 0.31328(19) 1.3239(4) 0.0598(3) 0.0528(13) Uani 1.0 4 d .
C56 C 0.2840(3) 1.2449(5) 0.0676(4) 0.0703(18) Uani 1.0 4 d .
C57 C 0.2880(3) 1.2215(7) 0.1268(4) 0.100(3) Uani 1.0 4 d .
C58 C 0.3199(4) 1.2727(7) 0.1761(4) 0.115(4) Uani 1.0 4 d .
C59 C 0.3487(3) 1.3484(6) 0.1689(4) 0.089(3) Uani 1.0 4 d .
C60 C 0.3464(3) 1.3738(5) 0.1102(3) 0.0673(18) Uani 1.0 4 d .
C61 C 0.1009(2) 0.0852(5) 0.4227(3) 0.0643(16) Uani 1.0 4 d .
C62 C 0.1267(3) 0.0259(6) 0.4733(4) 0.086(3) Uani 1.0 4 d .
C63 C 0.1554(3) 0.0736(6) 0.5273(4) 0.092(3) Uani 1.0 4 d .
C64 C 0.1586(3) 0.1779(7) 0.5310(4) 0.097(3) Uani 1.0 4 d .
C65 C 0.1356(4) 0.2340(7) 0.4815(5) 0.122(4) Uani 1.0 4 d .
C66 C 0.1058(3) 0.1895(6) 0.4264(4) 0.098(3) Uani 1.0 4 d .
C67 C 0.0741(3) 0.0942(5) 0.2896(3) 0.0631(16) Uani 1.0 4 d .
C68 C 0.0376(3) 0.1374(6) 0.2391(4) 0.083(3) Uani 1.0 4 d .
C69 C 0.0494(4) 0.1815(7) 0.1928(5) 0.103(3) Uani 1.0 4 d .
C70 C 0.0950(3) 0.1806(6) 0.1935(4) 0.089(3) Uani 1.0 4 d .
C71 C 0.1320(3) 0.1379(5) 0.2434(4) 0.0744(18) Uani 1.0 4 d .
C72 C 0.1207(3) 0.0938(5) 0.2904(3) 0.0653(16) Uani 1.0 4 d .
C73 C 0.0745(2) -0.1036(5) 0.3467(3) 0.0588(14) Uani 1.0 4 d .
C74 C 0.0691(3) -0.1701(5) 0.3908(4) 0.0689(17) Uani 1.0 4 d .
C75 C 0.0791(3) -0.2737(6) 0.3894(4) 0.0751(19) Uani 1.0 4 d .
C76 C 0.0955(3) -0.3103(5) 0.3455(4) 0.0694(17) Uani 1.0 4 d .
C77 C 0.1000(2) -0.2455(5) 0.3017(4) 0.0654(16) Uani 1.0 4 d .
C78 C 0.0900(2) -0.1423(5) 0.3007(3) 0.0579(14) Uani 1.0 4 d .
C79 C 0.0004(2) 0.0445(5) 0.3403(3) 0.0638(16) Uani 1.0 4 d .
C80 C -0.0324(3) -0.0246(7) 0.3054(4) 0.088(3) Uani 1.0 4 d .
C81 C -0.0812(3) -0.0146(8) 0.2956(4) 0.090(3) Uani 1.0 4 d .
C82 C -0.0948(3) 0.0648(7) 0.3235(5) 0.095(3) Uani 1.0 4 d .
C83 C -0.0621(3) 0.1345(7) 0.3589(6) 0.113(4) Uani 1.0 4 d .
C84 C -0.0144(3) 0.1246(6) 0.3685(5) 0.096(3) Uani 1.0 4 d .
C85 C 0.04770(19) 0.9299(5) 0.1063(3) 0.0546(13) Uani 1.0 4 d .
C86 C -0.00015(17) 0.9331(4) 0.1094(3) 0.0504(13) Uani 1.0 4 d .
C87 C -0.01650(19) 0.9044(5) 0.1538(3) 0.0561(14) Uani 1.0 4 d .
C88 C -0.06632(19) 0.9284(5) 0.1327(4) 0.0659(17) Uani 1.0 4 d .
C89 C -0.07782(19) 0.9684(5) 0.0751(4) 0.0626(16) Uani 1.0 4 d .
C91 C 0.0273(7) 0.3222(16) 0.0386(9) 0.102(6) Uiso 0.5000 4 d .
C92 C 0.0150(9) 0.4036(19) 0.0262(11) 0.127(7) Uiso 0.5000 4 d .
C93 C 0.1923(14) 0.338(3) 0.1994(16) 0.178(12) Uiso 0.5000 4 d .
C94 C 0.2423(13) 0.299(3) 0.2163(15) 0.178(11) Uiso 0.5000 4 d .
H1 H -0.0367 0.9966 0.0268 0.0686 Uiso 1.0 4 calc R
H2 H 0.2755 0.4943 0.2784 0.0594 Uiso 1.0 4 calc R
H3 H 0.3535 0.4812 0.3524 0.0581 Uiso 1.0 4 calc R
H6 H 0.3247 0.6596 0.1692 0.0446 Uiso 1.0 4 calc R
H8 H 0.2010 0.8864 -0.1203 0.0574 Uiso 1.0 4 calc R
H9 H 0.2560 0.8012 -0.1538 0.0538 Uiso 1.0 4 calc R
H12 H 0.3044 0.9221 0.0484 0.0475 Uiso 1.0 4 calc R
H14 H 0.3298 1.2129 0.3426 0.0514 Uiso 1.0 4 calc R
H15 H 0.4034 1.2853 0.3503 0.0507 Uiso 1.0 4 calc R
H18 H 0.3475 0.9861 0.2352 0.0460 Uiso 1.0 4 calc R
H19A H 0.4229 0.4774 0.4124 0.0825 Uiso 1.0 4 calc R
H19B H 0.4204 0.5985 0.4223 0.0825 Uiso 1.0 4 calc R
H19C H 0.4711 0.5441 0.4359 0.0825 Uiso 1.0 4 calc R
H20A H 0.3043 0.6731 -0.1553 0.0646 Uiso 1.0 4 calc R
H20B H 0.3577 0.6810 -0.1547 0.0646 Uiso 1.0 4 calc R
H20C H 0.3209 0.7738 -0.1813 0.0646 Uiso 1.0 4 calc R
H21A H 0.5097 1.3283 0.3296 0.0628 Uiso 1.0 4 calc R
H21B H 0.4779 1.3074 0.3704 0.0628 Uiso 1.0 4 calc R
H21C H 0.4553 1.3675 0.3062 0.0628 Uiso 1.0 4 calc R
H22A H 0.4302 0.6008 0.2107 0.0482 Uiso 1.0 4 calc R
H22B H 0.4481 0.6650 0.2734 0.0482 Uiso 1.0 4 calc R
H23A H 0.3984 0.8953 0.0193 0.0517 Uiso 1.0 4 calc R
H23B H 0.3924 0.7740 0.0208 0.0517 Uiso 1.0 4 calc R
H24A H 0.4390 1.0913 0.2023 0.0518 Uiso 1.0 4 calc R
H24B H 0.4667 1.0285 0.2638 0.0518 Uiso 1.0 4 calc R
H31A H 0.3633 0.6585 0.0573 0.0527 Uiso 1.0 4 calc R
H31B H 0.3761 0.6002 0.1218 0.0527 Uiso 1.0 4 calc R
H32A H 0.4388 0.6394 0.0578 0.0586 Uiso 1.0 4 calc R
H32B H 0.4310 0.5328 0.0868 0.0586 Uiso 1.0 4 calc R
H32C H 0.4617 0.6222 0.1309 0.0586 Uiso 1.0 4 calc R
H33A H 0.3872 1.0939 0.1170 0.0586 Uiso 1.0 4 calc R
H33B H 0.3716 1.0300 0.0540 0.0586 Uiso 1.0 4 calc R
H34A H 0.4536 1.0124 0.0668 0.0700 Uiso 1.0 4 calc R
H34B H 0.4690 1.0770 0.1295 0.0700 Uiso 1.0 4 calc R
H34C H 0.4396 1.1311 0.0649 0.0700 Uiso 1.0 4 calc R
H35A H 0.4315 0.7933 0.3153 0.0587 Uiso 1.0 4 calc R
H35B H 0.4373 0.9153 0.3139 0.0587 Uiso 1.0 4 calc R
H36A H 0.5142 0.8935 0.3073 0.0726 Uiso 1.0 4 calc R
H36B H 0.5084 0.7716 0.3092 0.0726 Uiso 1.0 4 calc R
H36C H 0.5131 0.8395 0.3683 0.0726 Uiso 1.0 4 calc R
H38 H 0.3381 1.5319 -0.0726 0.0645 Uiso 1.0 4 calc R
H39 H 0.4097 1.5569 -0.0874 0.0743 Uiso 1.0 4 calc R
H40 H 0.4725 1.4405 -0.0492 0.0815 Uiso 1.0 4 calc R
H41 H 0.4646 1.3010 0.0085 0.0819 Uiso 1.0 4 calc R
H42 H 0.3934 1.2743 0.0251 0.0765 Uiso 1.0 4 calc R
H44 H 0.2038 1.3337 -0.0925 0.0953 Uiso 1.0 4 calc R
H45 H 0.1630 1.2001 -0.1567 0.1117 Uiso 1.0 4 calc R
H46 H 0.2059 1.0603 -0.1723 0.0891 Uiso 1.0 4 calc R
H47 H 0.2878 1.0466 -0.1162 0.0741 Uiso 1.0 4 calc R
H48 H 0.3296 1.1830 -0.0541 0.0639 Uiso 1.0 4 calc R
H50 H 0.2764 1.5121 0.0613 0.0657 Uiso 1.0 4 calc R
H51 H 0.2308 1.6615 0.0431 0.0744 Uiso 1.0 4 calc R
H52 H 0.1884 1.7169 -0.0567 0.0650 Uiso 1.0 4 calc R
H53 H 0.1981 1.6309 -0.1407 0.0593 Uiso 1.0 4 calc R
H54 H 0.2458 1.4855 -0.1225 0.0564 Uiso 1.0 4 calc R
H56 H 0.2623 1.2089 0.0331 0.0843 Uiso 1.0 4 calc R
H57 H 0.2683 1.1693 0.1334 0.1199 Uiso 1.0 4 calc R
H58 H 0.3221 1.2549 0.2165 0.1376 Uiso 1.0 4 calc R
H59 H 0.3701 1.3836 0.2039 0.1066 Uiso 1.0 4 calc R
H60 H 0.3672 1.4244 0.1045 0.0808 Uiso 1.0 4 calc R
H62 H 0.1247 -0.0468 0.4709 0.1033 Uiso 1.0 4 calc R
H63 H 0.1731 0.0332 0.5623 0.1098 Uiso 1.0 4 calc R
H64 H 0.1771 0.2101 0.5689 0.1161 Uiso 1.0 4 calc R
H65 H 0.1395 0.3064 0.4837 0.1462 Uiso 1.0 4 calc R
H66 H 0.0890 0.2312 0.3917 0.1176 Uiso 1.0 4 calc R
H68 H 0.0052 0.1364 0.2366 0.1001 Uiso 1.0 4 calc R
H69 H 0.0249 0.2137 0.1592 0.1238 Uiso 1.0 4 calc R
H70 H 0.1016 0.2091 0.1600 0.1066 Uiso 1.0 4 calc R
H71 H 0.1641 0.1389 0.2452 0.0893 Uiso 1.0 4 calc R
H72 H 0.1455 0.0625 0.3241 0.0783 Uiso 1.0 4 calc R
H74 H 0.0586 -0.1442 0.4218 0.0827 Uiso 1.0 4 calc R
H75 H 0.0747 -0.3193 0.4187 0.0901 Uiso 1.0 4 calc R
H76 H 0.1037 -0.3807 0.3455 0.0833 Uiso 1.0 4 calc R
H77 H 0.1103 -0.2728 0.2709 0.0785 Uiso 1.0 4 calc R
H78 H 0.0934 -0.0985 0.2700 0.0695 Uiso 1.0 4 calc R
H80 H -0.0221 -0.0805 0.2873 0.1051 Uiso 1.0 4 calc R
H81 H -0.1041 -0.0618 0.2701 0.1075 Uiso 1.0 4 calc R
H82 H -0.1276 0.0717 0.3184 0.1142 Uiso 1.0 4 calc R
H83 H -0.0726 0.1903 0.3770 0.1358 Uiso 1.0 4 calc R
H84 H 0.0083 0.1719 0.3942 0.1155 Uiso 1.0 4 calc R
H87 H 0.0020 0.8737 0.1922 0.0673 Uiso 1.0 4 calc R
H88 H -0.0872 0.9185 0.1544 0.0791 Uiso 1.0 4 calc R
H89 H -0.1089 0.9900 0.0489 0.0751 Uiso 1.0 4 calc R

loop_
_atom_site_aniso_label
_atom_site_aniso_U_11
_atom_site_aniso_U_22
_atom_site_aniso_U_33
_atom_site_aniso_U_12
_atom_site_aniso_U_13
_atom_site_aniso_U_23
Fe1 0.0298(4) 0.0557(5) 0.0448(4) 0.0008(3) 0.0138(3) 0.0057(4)
Fe2 0.0316(4) 0.0452(4) 0.0410(4) -0.0012(3) 0.0115(3) 0.0037(3)
Fe3 0.0308(4) 0.0510(4) 0.0436(4) 0.0034(3) 0.0140(3) 0.0080(3)
Fe4 0.0307(4) 0.0448(4) 0.0461(4) -0.0010(3) 0.0131(3) 0.0031(3)
S1 0.0346(6) 0.0569(7) 0.0415(7) -0.0023(5) 0.0085(5) 0.0009(6)
S2 0.0379(6) 0.0488(7) 0.0551(8) 0.0064(5) 0.0175(6) 0.0095(6)
S3 0.0341(6) 0.0537(7) 0.0401(6) -0.0031(5) 0.0136(5) 0.0056(5)
S4 0.0281(5) 0.0460(6) 0.0454(7) 0.0005(5) 0.0128(5) 0.0048(5)
S5 0.0391(6) 0.0452(7) 0.0495(7) -0.0069(5) 0.0113(6) 0.0015(6)
S6 0.0352(6) 0.0762(9) 0.0566(8) 0.0162(6) 0.0202(6) 0.0271(7)
S7 0.0412(7) 0.0583(8) 0.0554(8) -0.0108(6) 0.0236(6) -0.0122(6)
P1 0.0449(7) 0.0392(7) 0.0511(8) -0.0010(6) 0.0107(6) 0.0015(6)
P2 0.0497(8) 0.0556(9) 0.0618(10) 0.0054(7) 0.0082(7) 0.0045(7)
O1 0.0408(18) 0.062(3) 0.0414(19) 0.0064(16) 0.0119(15) 0.0113(16)
O2 0.0449(19) 0.0518(19) 0.0378(18) 0.0008(15) 0.0117(15) -0.0013(15)
O3 0.0359(17) 0.0361(16) 0.064(3) -0.0072(14) 0.0200(16) -0.0116(16)
O4 0.0310(17) 0.070(3) 0.066(3) 0.0043(17) 0.0132(17) 0.005(2)
O5 0.043(3) 0.115(4) 0.072(3) 0.010(3) 0.026(2) 0.024(3)
N1 0.036(3) 0.063(3) 0.070(3) 0.004(2) 0.017(2) 0.002(3)
C1 0.036(3) 0.037(3) 0.036(3) -0.0018(18) 0.0107(18) 0.0011(19)
C2 0.045(3) 0.051(3) 0.053(3) -0.007(3) 0.019(3) 0.006(3)
C3 0.044(3) 0.060(3) 0.042(3) 0.004(3) 0.016(3) 0.017(3)
C4 0.038(3) 0.044(3) 0.036(3) 0.007(2) 0.0101(19) 0.003(2)
C5 0.040(3) 0.034(2) 0.042(3) 0.0028(18) 0.014(2) 0.0041(19)
C6 0.038(3) 0.040(3) 0.032(3) -0.0019(19) 0.0124(18) 0.0022(18)
C7 0.030(3) 0.047(3) 0.047(3) -0.0002(19) 0.013(2) 0.016(3)
C8 0.033(3) 0.052(3) 0.050(3) -0.002(2) 0.006(2) 0.014(3)
C9 0.040(3) 0.046(3) 0.041(3) -0.009(2) 0.006(2) -0.000(2)
C10 0.039(3) 0.037(3) 0.041(3) -0.0061(19) 0.013(2) 0.0044(19)
C11 0.031(2) 0.048(3) 0.039(3) -0.0034(19) 0.0103(18) 0.006(2)
C12 0.029(2) 0.051(3) 0.038(3) 0.0040(19) 0.0124(18) 0.009(2)
C13 0.036(3) 0.038(3) 0.043(3) -0.0004(19) 0.013(2) 0.000(2)
C14 0.040(3) 0.044(3) 0.047(3) -0.001(2) 0.019(2) -0.006(2)
C15 0.040(3) 0.040(3) 0.046(3) -0.0012(19) 0.015(2) -0.009(2)
C16 0.031(2) 0.034(3) 0.052(3) -0.0021(18) 0.0135(19) 0.000(2)
C17 0.032(2) 0.035(3) 0.045(3) -0.0003(17) 0.0130(19) 0.0005(19)
C18 0.039(3) 0.035(3) 0.043(3) -0.0039(18) 0.018(2) -0.0034(19)
C19 0.050(4) 0.120(6) 0.036(3) 0.016(4) 0.016(3) 0.012(4)
C20 0.060(4) 0.050(3) 0.051(3) -0.004(3) 0.019(3) -0.007(3)
C21 0.043(3) 0.042(3) 0.072(4) -0.012(3) 0.021(3) -0.018(3)
C22 0.035(3) 0.038(3) 0.048(3) 0.0028(19) 0.016(2) 0.007(2)
C23 0.032(3) 0.056(3) 0.038(3) 0.005(2) 0.0094(19) 0.004(3)
C24 0.037(3) 0.037(3) 0.058(3) -0.0037(19) 0.022(3) -0.013(3)
C25 0.0270(19) 0.036(2) 0.039(3) 0.0021(17) 0.0120(17) 0.0058(18)
C26 0.030(2) 0.033(2) 0.038(3) -0.0003(17) 0.0110(17) -0.0019(18)
C27 0.0225(18) 0.047(3) 0.035(3) -0.0003(17) 0.0122(16) 0.0015(19)
C28 0.0243(19) 0.033(2) 0.049(3) 0.0017(16) 0.0147(18) 0.0048(19)
C29 0.029(2) 0.036(3) 0.041(3) -0.0004(17) 0.0099(18) -0.0056(19)
C30 0.026(2) 0.041(3) 0.039(3) -0.0007(17) 0.0085(17) 0.0014(19)
C31 0.042(3) 0.042(3) 0.047(3) -0.008(2) 0.017(2) -0.011(3)
C32 0.047(3) 0.048(3) 0.051(3) 0.007(3) 0.017(3) -0.009(3)
C33 0.039(3) 0.044(3) 0.063(4) 0.002(2) 0.020(3) 0.016(3)
C34 0.051(3) 0.050(3) 0.082(5) -0.002(3) 0.035(3) 0.013(3)
C35 0.048(3) 0.056(3) 0.038(3) 0.007(3) 0.009(2) -0.002(3)
C36 0.049(3) 0.068(4) 0.047(3) 0.005(3) -0.002(3) -0.006(3)
C37 0.044(3) 0.044(3) 0.051(3) 0.000(2) 0.009(3) -0.001(3)
C38 0.055(3) 0.053(3) 0.047(3) -0.009(3) 0.011(3) 0.002(3)
C39 0.058(4) 0.072(4) 0.051(4) -0.007(3) 0.015(3) 0.001(3)
C40 0.043(3) 0.086(5) 0.067(4) -0.010(3) 0.010(3) -0.012(4)
C41 0.053(4) 0.063(4) 0.077(5) 0.007(3) 0.011(3) -0.007(4)
C42 0.052(4) 0.048(3) 0.077(4) 0.004(3) 0.008(3) 0.002(3)
C43 0.050(3) 0.039(3) 0.061(4) -0.002(3) 0.013(3) 0.001(3)
C44 0.054(4) 0.044(3) 0.105(6) 0.002(3) -0.012(4) -0.002(4)
C45 0.068(5) 0.050(4) 0.116(7) -0.004(4) -0.019(4) 0.008(4)
C46 0.094(6) 0.048(4) 0.060(4) -0.019(4) 0.005(4) -0.001(3)
C47 0.072(4) 0.054(4) 0.070(4) -0.014(3) 0.039(4) -0.011(3)
C48 0.058(4) 0.047(3) 0.061(4) -0.006(3) 0.029(3) -0.006(3)
C49 0.042(3) 0.040(3) 0.051(3) -0.002(2) 0.015(3) 0.003(3)
C50 0.059(4) 0.063(4) 0.045(3) 0.005(3) 0.023(3) 0.007(3)
C51 0.078(4) 0.059(4) 0.058(4) 0.018(3) 0.035(4) 0.006(3)
C52 0.055(3) 0.043(3) 0.068(4) 0.003(3) 0.027(3) 0.008(3)
C53 0.052(3) 0.048(3) 0.047(3) 0.001(3) 0.017(3) 0.009(3)
C54 0.050(3) 0.044(3) 0.045(3) -0.002(3) 0.015(3) 0.001(3)
C55 0.050(3) 0.041(3) 0.057(4) -0.000(3) 0.009(3) 0.012(3)
C56 0.061(4) 0.059(4) 0.074(5) -0.012(3) 0.005(3) 0.026(3)
C57 0.106(6) 0.095(6) 0.068(5) -0.037(5) -0.005(4) 0.043(4)
C58 0.146(9) 0.105(6) 0.062(5) -0.047(6) 0.002(5) 0.043(5)
C59 0.116(7) 0.067(4) 0.056(4) -0.013(5) -0.001(4) 0.015(4)
C60 0.075(4) 0.044(3) 0.058(4) -0.009(3) -0.005(3) 0.013(3)
C61 0.051(4) 0.062(4) 0.069(4) 0.011(3) 0.008(3) -0.002(3)
C62 0.093(6) 0.064(4) 0.074(5) 0.022(4) -0.001(4) 0.001(4)
C63 0.088(6) 0.087(5) 0.066(5) 0.024(5) -0.012(4) 0.001(4)
C64 0.073(5) 0.087(6) 0.100(6) 0.009(4) -0.005(5) -0.021(5)
C65 0.120(8) 0.077(6) 0.113(8) -0.026(6) -0.021(6) -0.011(5)
C66 0.097(6) 0.071(5) 0.094(6) -0.006(5) -0.002(5) 0.011(4)
C67 0.055(4) 0.053(4) 0.068(4) 0.006(3) 0.008(3) 0.004(3)
C68 0.060(4) 0.096(5) 0.090(6) 0.028(4) 0.022(4) 0.032(5)
C69 0.096(6) 0.117(7) 0.101(6) 0.043(6) 0.041(5) 0.054(6)
C70 0.091(6) 0.090(6) 0.090(6) 0.018(5) 0.038(5) 0.033(5)
C71 0.075(5) 0.068(4) 0.081(5) -0.000(4) 0.029(4) -0.004(4)
C72 0.053(4) 0.061(4) 0.067(4) -0.001(3) 0.005(3) 0.007(3)
C73 0.046(3) 0.060(4) 0.060(4) 0.002(3) 0.008(3) 0.001(3)
C74 0.078(5) 0.055(4) 0.072(5) 0.000(3) 0.026(4) 0.001(3)
C75 0.077(5) 0.065(4) 0.073(5) -0.002(4) 0.015(4) 0.009(4)
C76 0.059(4) 0.057(4) 0.087(5) -0.008(3) 0.021(4) 0.001(4)
C77 0.051(4) 0.058(4) 0.084(5) -0.011(3) 0.021(3) -0.018(4)
C78 0.049(3) 0.057(4) 0.057(4) -0.005(3) 0.008(3) -0.003(3)
C79 0.046(3) 0.065(4) 0.073(4) 0.009(3) 0.014(3) 0.013(3)
C80 0.061(4) 0.117(7) 0.083(5) -0.000(5) 0.025(4) -0.017(5)
C81 0.060(5) 0.116(7) 0.092(6) 0.001(5) 0.027(4) -0.000(5)
C82 0.065(5) 0.104(6) 0.122(7) 0.026(5) 0.040(5) 0.041(6)
C83 0.071(5) 0.071(5) 0.202(11) 0.019(5) 0.055(7) -0.001(6)
C84 0.072(5) 0.068(5) 0.144(8) 0.010(4) 0.036(5) -0.010(5)
C85 0.038(3) 0.060(4) 0.064(4) 0.001(3) 0.016(3) 0.000(3)
C86 0.033(3) 0.053(3) 0.063(4) 0.003(3) 0.015(3) -0.001(3)
C87 0.042(3) 0.064(4) 0.064(4) 0.002(3) 0.021(3) -0.001(3)
C88 0.036(3) 0.085(5) 0.083(5) -0.003(3) 0.030(3) -0.006(4)
C89 0.031(3) 0.069(4) 0.083(5) 0.005(3) 0.016(3) -0.002(4)

loop_
_atom_type_symbol
_atom_type_description
_atom_type_scat_dispersion_real
_atom_type_scat_dispersion_imag
_atom_type_scat_source
C C 0.0033 0.0016
;
International Tables for Crystallography
(1992, Vol. C, Tables 4.2.6.8 and 6.1.1.4)
;
H H 0.0000 0.0000
;
International Tables for Crystallography
(1992, Vol. C, Table 6.1.1.4)
;
N N 0.0061 0.0033
;
International Tables for Crystallography
(1992, Vol. C, Tables 4.2.6.8 and 6.1.1.4)
;
O O 0.0106 0.0060
;
International Tables for Crystallography
(1992, Vol. C, Tables 4.2.6.8 and 6.1.1.4)
;
Fe Fe 0.3463 0.8444
;
International Tables for Crystallography
(1992, Vol. C, Tables 4.2.6.8 and 6.1.1.4)
;
S S 0.1246 0.1234
;
International Tables for Crystallography
(1992, Vol. C, Tables 4.2.6.8 and 6.1.1.4)
;
P P 0.1023 0.0942
;
International Tables for Crystallography
(1992, Vol. C, Tables 4.2.6.8 and 6.1.1.4)
;

loop_
_geom_angle_atom_site_label_1
_geom_angle_atom_site_label_2
_geom_angle_atom_site_label_3
_geom_angle
_geom_angle_publ_flag
Fe2 Fe1 Fe3 60.55(3) yes
Fe2 Fe1 Fe4 58.96(3) yes
Fe2 Fe1 S1 53.47(4) yes
Fe2 Fe1 S2 100.60(5) yes
Fe2 Fe1 S3 51.78(4) yes
Fe2 Fe1 O4 134.86(12) yes
Fe3 Fe1 Fe4 59.62(3) yes
Fe3 Fe1 S1 53.78(4) yes
Fe3 Fe1 S2 52.54(5) yes
Fe3 Fe1 S3 100.26(5) yes
Fe3 Fe1 O4 160.92(11) yes
Fe4 Fe1 S1 100.37(4) yes
Fe4 Fe1 S2 53.46(4) yes
Fe4 Fe1 S3 52.56(4) yes
Fe4 Fe1 O4 134.70(12) yes
S1 Fe1 S2 104.34(6) yes
S1 Fe1 S3 103.08(6) yes
S1 Fe1 O4 121.88(12) yes
S2 Fe1 S3 103.99(5) yes
S2 Fe1 O4 121.37(13) yes
S3 Fe1 O4 98.81(12) yes
Fe1 Fe2 Fe3 59.19(3) yes
Fe1 Fe2 Fe4 60.31(3) yes
Fe1 Fe2 S1 52.29(4) yes
Fe1 Fe2 S3 54.35(4) yes
Fe1 Fe2 S4 100.32(5) yes
Fe1 Fe2 S5 142.53(5) yes
Fe3 Fe2 Fe4 59.61(3) yes
Fe3 Fe2 S1 52.93(4) yes
Fe3 Fe2 S3 101.16(5) yes
Fe3 Fe2 S4 53.02(4) yes
Fe3 Fe2 S5 139.13(6) yes
Fe4 Fe2 S1 100.56(4) yes
Fe4 Fe2 S3 53.73(4) yes
Fe4 Fe2 S4 52.54(4) yes
Fe4 Fe2 S5 151.90(4) yes
S1 Fe2 S3 104.42(6) yes
S1 Fe2 S4 103.89(6) yes
S1 Fe2 S5 107.41(5) yes
S3 Fe2 S4 104.04(6) yes
S3 Fe2 S5 119.32(6) yes
S4 Fe2 S5 116.15(6) yes
Fe1 Fe3 Fe2 60.26(3) yes
Fe1 Fe3 Fe4 60.53(3) yes
Fe1 Fe3 S1 52.80(5) yes
Fe1 Fe3 S2 53.66(5) yes
Fe1 Fe3 S4 100.87(5) yes
Fe1 Fe3 S6 142.21(4) yes
Fe2 Fe3 Fe4 59.15(3) yes
Fe2 Fe3 S1 53.14(4) yes
Fe2 Fe3 S2 101.24(5) yes
Fe2 Fe3 S4 52.60(4) yes
Fe2 Fe3 S6 151.22(6) yes
Fe4 Fe3 S1 100.35(5) yes
Fe4 Fe3 S2 54.11(4) yes
Fe4 Fe3 S4 52.25(4) yes
Fe4 Fe3 S6 140.13(5) yes
S1 Fe3 S2 104.46(6) yes
S1 Fe3 S4 103.68(5) yes
S1 Fe3 S6 119.27(6) yes
S2 Fe3 S4 104.11(5) yes
S2 Fe3 S6 107.46(6) yes
S4 Fe3 S6 116.30(6) yes
Fe1 Fe4 Fe2 60.73(3) yes
Fe1 Fe4 Fe3 59.85(3) yes
Fe1 Fe4 S2 53.02(4) yes
Fe1 Fe4 S3 54.35(4) yes
Fe1 Fe4 S4 101.69(4) yes
Fe1 Fe4 S7 137.28(6) yes
Fe2 Fe4 Fe3 61.23(3) yes
Fe2 Fe4 S2 101.71(4) yes
Fe2 Fe4 S3 52.92(4) yes
Fe2 Fe4 S4 53.88(4) yes
Fe2 Fe4 S7 142.67(5) yes
Fe3 Fe4 S2 52.54(4) yes
Fe3 Fe4 S3 101.85(4) yes
Fe3 Fe4 S4 54.01(4) yes
Fe3 Fe4 S7 151.76(6) yes
S2 Fe4 S3 105.30(5) yes
S2 Fe4 S4 104.30(6) yes
S2 Fe4 S7 114.46(6) yes
S3 Fe4 S4 104.56(6) yes
S3 Fe4 S7 106.08(6) yes
S4 Fe4 S7 120.77(6) yes
Fe1 S1 Fe2 74.24(5) yes
Fe1 S1 Fe3 73.42(5) yes
Fe2 S1 Fe3 73.94(4) yes
Fe1 S2 Fe3 73.79(5) yes
Fe1 S2 Fe4 73.51(5) yes
Fe3 S2 Fe4 73.35(5) yes
Fe1 S3 Fe2 73.87(5) yes
Fe1 S3 Fe4 73.09(5) yes
Fe2 S3 Fe4 73.35(5) yes
Fe2 S4 Fe3 74.38(4) yes
Fe2 S4 Fe4 73.58(5) yes
Fe3 S4 Fe4 73.74(5) yes
Fe2 S5 C1 104.02(15) yes
Fe3 S6 C7 108.60(18) yes
Fe4 S7 C13 114.82(19) yes
C37 P1 C43 110.3(3) yes
C37 P1 C49 110.0(3) yes
C37 P1 C55 109.3(3) yes
C43 P1 C49 110.3(3) yes
C43 P1 C55 107.2(3) yes
C49 P1 C55 109.7(3) yes
C61 P2 C67 108.3(3) yes
C61 P2 C73 110.8(3) yes
C61 P2 C79 110.3(4) yes
C67 P2 C73 108.7(4) yes
C67 P2 C79 110.7(3) yes
C73 P2 C79 108.1(3) yes
C4 O1 C19 115.2(5) yes
C10 O2 C20 116.7(4) yes
C16 O3 C21 117.0(5) yes
Fe1 O4 C85 106.6(5) yes
C86 N1 C89 109.3(6) yes
S5 C1 C2 119.0(4) yes
S5 C1 C6 122.3(4) yes
C2 C1 C6 118.6(4) yes
C1 C2 C3 121.0(6) yes
C2 C3 C4 119.7(5) yes
O1 C4 C3 122.9(5) yes
O1 C4 C5 116.0(5) yes
C3 C4 C5 121.1(4) yes
C4 C5 C6 116.7(5) yes
C4 C5 C22 120.7(4) yes
C6 C5 C22 122.5(5) yes
C1 C6 C5 122.8(5) yes
S6 C7 C8 120.6(4) yes
S6 C7 C12 121.8(4) yes
C8 C7 C12 117.4(5) yes
C7 C8 C9 121.4(4) yes
C8 C9 C10 119.7(5) yes
O2 C10 C9 123.4(5) yes
O2 C10 C11 115.9(4) yes
C9 C10 C11 120.8(5) yes
C10 C11 C12 118.2(4) yes
C10 C11 C23 119.9(5) yes
C12 C11 C23 121.8(5) yes
C7 C12 C11 122.4(5) yes
S7 C13 C14 117.4(5) yes
S7 C13 C18 123.7(4) yes
C14 C13 C18 118.8(5) yes
C13 C14 C15 121.2(6) yes
C14 C15 C16 119.1(5) yes
O3 C16 C15 123.2(4) yes
O3 C16 C17 116.0(5) yes
C15 C16 C17 120.9(5) yes
C16 C17 C18 118.5(5) yes
C16 C17 C24 117.4(5) yes
C18 C17 C24 124.1(4) yes
C13 C18 C17 121.6(5) yes
C5 C22 C25 116.2(4) yes
C11 C23 C27 117.3(5) yes
C17 C24 C29 117.3(5) yes
C22 C25 C26 120.5(4) yes
C22 C25 C30 119.0(4) yes
C26 C25 C30 120.3(4) yes
C25 C26 C27 119.3(4) yes
C25 C26 C31 119.6(4) yes
C27 C26 C31 121.0(4) yes
C23 C27 C26 118.4(4) yes
C23 C27 C28 121.1(5) yes
C26 C27 C28 120.3(5) yes
C27 C28 C29 120.3(4) yes
C27 C28 C33 119.4(5) yes
C29 C28 C33 120.1(4) yes
C24 C29 C28 120.5(4) yes
C24 C29 C30 120.3(4) yes
C28 C29 C30 118.9(4) yes
C25 C30 C29 120.8(4) yes
C25 C30 C35 120.4(4) yes
C29 C30 C35 118.7(4) yes
C26 C31 C32 112.2(4) yes
C28 C33 C34 112.2(4) yes
C30 C35 C36 111.7(5) yes
P1 C37 C38 121.5(4) yes
P1 C37 C42 118.6(5) yes
C38 C37 C42 119.8(6) yes
C37 C38 C39 119.5(6) yes
C38 C39 C40 121.4(7) yes
C39 C40 C41 119.0(7) yes
C40 C41 C42 120.8(6) yes
C37 C42 C41 119.4(6) yes
P1 C43 C44 120.7(5) yes
P1 C43 C48 118.9(4) yes
C44 C43 C48 120.0(5) yes
C43 C44 C45 120.5(7) yes
C44 C45 C46 119.5(7) yes
C45 C46 C47 120.3(6) yes
C46 C47 C48 120.4(6) yes
C43 C48 C47 119.2(6) yes
P1 C49 C50 120.5(4) yes
P1 C49 C54 120.1(5) yes
C50 C49 C54 119.4(5) yes
C49 C50 C51 119.5(5) yes
C50 C51 C52 121.2(7) yes
C51 C52 C53 119.5(6) yes
C52 C53 C54 119.3(5) yes
C49 C54 C53 121.0(6) yes
P1 C55 C56 118.8(4) yes
P1 C55 C60 119.3(5) yes
C56 C55 C60 121.3(6) yes
C55 C56 C57 117.7(6) yes
C56 C57 C58 120.6(9) yes
C57 C58 C59 121.9(9) yes
C58 C59 C60 119.6(7) yes
C55 C60 C59 118.7(7) yes
P2 C61 C62 122.8(5) yes
P2 C61 C66 117.9(5) yes
C62 C61 C66 119.2(6) yes
C61 C62 C63 119.4(7) yes
C62 C63 C64 120.7(7) yes
C63 C64 C65 119.6(8) yes
C64 C65 C66 121.6(8) yes
C61 C66 C65 119.3(7) yes
P2 C67 C68 122.1(6) yes
P2 C67 C72 118.7(5) yes
C68 C67 C72 119.0(7) yes
C67 C68 C69 118.6(8) yes
C68 C69 C70 122.3(8) yes
C69 C70 C71 120.1(9) yes
C70 C71 C72 118.3(8) yes
C67 C72 C71 121.8(6) yes
P2 C73 C74 119.5(6) yes
P2 C73 C78 120.6(5) yes
C74 C73 C78 119.8(6) yes
C73 C74 C75 119.9(8) yes
C74 C75 C76 119.8(8) yes
C75 C76 C77 120.2(7) yes
C76 C77 C78 122.3(8) yes
C73 C78 C77 117.9(7) yes
P2 C79 C80 119.5(6) yes
P2 C79 C84 121.0(5) yes
C80 C79 C84 119.5(7) yes
C79 C80 C81 121.1(9) yes
C80 C81 C82 118.2(8) yes
C81 C82 C83 121.1(9) yes
C82 C83 C84 120.6(10) yes
C79 C84 C83 119.4(8) yes
O4 C85 O5 122.6(6) yes
O4 C85 C86 115.3(6) yes
O5 C85 C86 122.1(5) yes
N1 C86 C85 120.2(6) yes
N1 C86 C87 107.7(5) yes
C85 C86 C87 132.0(5) yes
C86 C87 C88 107.9(6) yes
C87 C88 C89 106.0(7) yes
N1 C89 C88 109.1(5) yes
N3 C91 C92 149(2) yes
N2 C93 C94 160(4) yes
C86 N1 H1 125.343 no
C89 N1 H1 125.346 no
C1 C2 H2 119.478 no
C3 C2 H2 119.492 no
C2 C3 H3 120.141 no
C4 C3 H3 120.150 no
C1 C6 H6 118.611 no
C5 C6 H6 118.620 no
C7 C8 H8 119.303 no
C9 C8 H8 119.259 no
C8 C9 H9 120.138 no
C10 C9 H9 120.129 no
C7 C12 H12 118.776 no
C11 C12 H12 118.786 no
C13 C14 H14 119.399 no
C15 C14 H14 119.401 no
C14 C15 H15 120.465 no
C16 C15 H15 120.469 no
C13 C18 H18 119.212 no
C17 C18 H18 119.213 no
O1 C19 H19A 109.469 no
O1 C19 H19B 109.476 no
O1 C19 H19C 109.481 no
H19A C19 H19B 109.469 no
H19A C19 H19C 109.463 no
H19B C19 H19C 109.469 no
O2 C20 H20A 109.473 no
O2 C20 H20B 109.465 no
O2 C20 H20C 109.475 no
H20A C20 H20B 109.467 no
H20A C20 H20C 109.483 no
H20B C20 H20C 109.466 no
O3 C21 H21A 109.454 no
O3 C21 H21B 109.479 no
O3 C21 H21C 109.469 no
H21A C21 H21B 109.468 no
H21A C21 H21C 109.474 no
H21B C21 H21C 109.484 no
C5 C22 H22A 108.248 no
C5 C22 H22B 108.247 no
C25 C22 H22A 108.232 no
C25 C22 H22B 108.228 no
H22A C22 H22B 107.351 no
C11 C23 H23A 107.975 no
C11 C23 H23B 107.977 no
C27 C23 H23A 107.963 no
C27 C23 H23B 107.961 no
H23A C23 H23B 107.222 no
C17 C24 H24A 107.968 no
C17 C24 H24B 107.967 no
C29 C24 H24A 107.966 no
C29 C24 H24B 107.969 no
H24A C24 H24B 107.240 no
C26 C31 H31A 109.164 no
C26 C31 H31B 109.169 no
C32 C31 H31A 109.171 no
C32 C31 H31B 109.175 no
H31A C31 H31B 107.878 no
C31 C32 H32A 109.468 no
C31 C32 H32B 109.470 no
C31 C32 H32C 109.459 no
H32A C32 H32B 109.475 no
H32A C32 H32C 109.490 no
H32B C32 H32C 109.466 no
C28 C33 H33A 109.174 no
C28 C33 H33B 109.171 no
C34 C33 H33A 109.179 no
C34 C33 H33B 109.188 no
H33A C33 H33B 107.871 no
C33 C34 H34A 109.462 no
C33 C34 H34B 109.458 no
C33 C34 H34C 109.473 no
H34A C34 H34B 109.483 no
H34A C34 H34C 109.471 no
H34B C34 H34C 109.481 no
C30 C35 H35A 109.283 no
C30 C35 H35B 109.289 no
C36 C35 H35A 109.266 no
C36 C35 H35B 109.271 no
H35A C35 H35B 107.949 no
C35 C36 H36A 109.466 no
C35 C36 H36B 109.456 no
C35 C36 H36C 109.471 no
H36A C36 H36B 109.476 no
H36A C36 H36C 109.482 no
H36B C36 H36C 109.475 no
C37 C38 H38 120.226 no
C39 C38 H38 120.237 no
C38 C39 H39 119.306 no
C40 C39 H39 119.303 no
C39 C40 H40 120.487 no
C41 C40 H40 120.484 no
C40 C41 H41 119.577 no
C42 C41 H41 119.591 no
C37 C42 H42 120.317 no
C41 C42 H42 120.315 no
C43 C44 H44 119.772 no
C45 C44 H44 119.759 no
C44 C45 H45 120.247 no
C46 C45 H45 120.256 no
C45 C46 H46 119.838 no
C47 C46 H46 119.829 no
C46 C47 H47 119.815 no
C48 C47 H47 119.799 no
C43 C48 H48 120.413 no
C47 C48 H48 120.414 no
C49 C50 H50 120.255 no
C51 C50 H50 120.232 no
C50 C51 H51 119.397 no
C52 C51 H51 119.386 no
C51 C52 H52 120.266 no
C53 C52 H52 120.251 no
C52 C53 H53 120.331 no
C54 C53 H53 120.343 no
C49 C54 H54 119.509 no
C53 C54 H54 119.506 no
C55 C56 H56 121.119 no
C57 C56 H56 121.132 no
C56 C57 H57 119.680 no
C58 C57 H57 119.691 no
C57 C58 H58 119.034 no
C59 C58 H58 119.024 no
C58 C59 H59 120.215 no
C60 C59 H59 120.234 no
C55 C60 H60 120.638 no
C59 C60 H60 120.624 no
C61 C62 H62 120.325 no
C63 C62 H62 120.310 no
C62 C63 H63 119.670 no
C64 C63 H63 119.658 no
C63 C64 H64 120.191 no
C65 C64 H64 120.182 no
C64 C65 H65 119.189 no
C66 C65 H65 119.195 no
C61 C66 H66 120.323 no
C65 C66 H66 120.327 no
C67 C68 H68 120.729 no
C69 C68 H68 120.711 no
C68 C69 H69 118.850 no
C70 C69 H69 118.888 no
C69 C70 H70 119.961 no
C71 C70 H70 119.961 no
C70 C71 H71 120.874 no
C72 C71 H71 120.855 no
C67 C72 H72 119.103 no
C71 C72 H72 119.110 no
C73 C74 H74 120.030 no
C75 C74 H74 120.034 no
C74 C75 H75 120.090 no
C76 C75 H75 120.103 no
C75 C76 H76 119.921 no
C77 C76 H76 119.916 no
C76 C77 H77 118.859 no
C78 C77 H77 118.872 no
C73 C78 H78 121.038 no
C77 C78 H78 121.035 no
C79 C80 H80 119.455 no
C81 C80 H80 119.452 no
C80 C81 H81 120.879 no
C82 C81 H81 120.892 no
C81 C82 H82 119.445 no
C83 C82 H82 119.438 no
C82 C83 H83 119.720 no
C84 C83 H83 119.698 no
C79 C84 H84 120.325 no
C83 C84 H84 120.300 no
C86 C87 H87 126.047 no
C88 C87 H87 126.079 no
C87 C88 H88 127.025 no
C89 C88 H88 127.023 no
N1 C89 H89 125.449 no
C88 C89 H89 125.417 no

loop_
_geom_bond_atom_site_label_1
_geom_bond_atom_site_label_2
_geom_bond_distance
_geom_bond_publ_flag
Fe1 Fe2 2.7663(10) yes
Fe1 Fe3 2.7362(11) yes
Fe1 Fe4 2.7550(9) yes
Fe1 S1 2.2739(17) yes
Fe1 S2 2.2953(16) yes
Fe1 S3 2.3400(12) yes
Fe1 O4 1.974(5) yes
Fe2 Fe3 2.7740(10) yes
Fe2 Fe4 2.7170(10) yes
Fe2 S1 2.3095(12) yes
Fe2 S3 2.2624(16) yes
Fe2 S4 2.2881(15) yes
Fe2 S5 2.2713(15) yes
Fe3 Fe4 2.7300(10) yes
Fe3 S1 2.3033(15) yes
Fe3 S2 2.2619(16) yes
Fe3 S4 2.3010(12) yes
Fe3 S6 2.2601(19) yes
Fe4 S2 2.3085(13) yes
Fe4 S3 2.2864(16) yes
Fe4 S4 2.2484(17) yes
Fe4 S7 2.2616(15) yes
S5 C1 1.777(4) yes
S6 C7 1.761(6) yes
S7 C13 1.770(6) yes
P1 C37 1.803(7) yes
P1 C43 1.789(5) yes
P1 C49 1.789(5) yes
P1 C55 1.781(6) yes
P2 C61 1.809(6) yes
P2 C67 1.776(8) yes
P2 C73 1.791(7) yes
P2 C79 1.799(7) yes
O1 C4 1.384(5) yes
O1 C19 1.425(7) yes
O2 C10 1.381(7) yes
O2 C20 1.444(7) yes
O3 C16 1.378(6) yes
O3 C21 1.434(6) yes
O4 C85 1.288(6) yes
O5 C85 1.221(9) yes
N1 C86 1.367(7) yes
N1 C89 1.347(9) yes
N2 C93 1.35(6) yes
N3 C91 1.42(3) yes
C1 C2 1.372(8) yes
C1 C6 1.386(8) yes
C2 C3 1.400(7) yes
C3 C4 1.377(8) yes
C4 C5 1.415(7) yes
C5 C6 1.401(6) yes
C5 C22 1.523(8) yes
C7 C8 1.381(8) yes
C7 C12 1.408(6) yes
C8 C9 1.407(9) yes
C9 C10 1.373(6) yes
C10 C11 1.403(7) yes
C11 C12 1.390(8) yes
C11 C23 1.517(6) yes
C13 C14 1.380(7) yes
C13 C18 1.399(8) yes
C14 C15 1.401(8) yes
C15 C16 1.390(8) yes
C16 C17 1.403(7) yes
C17 C18 1.390(7) yes
C17 C24 1.530(8) yes
C22 C25 1.532(7) yes
C23 C27 1.533(7) yes
C24 C29 1.518(7) yes
C25 C26 1.402(7) yes
C25 C30 1.396(6) yes
C26 C27 1.403(7) yes
C26 C31 1.517(7) yes
C27 C28 1.402(7) yes
C28 C29 1.408(7) yes
C28 C33 1.522(7) yes
C29 C30 1.400(7) yes
C30 C35 1.525(7) yes
C31 C32 1.538(8) yes
C33 C34 1.526(9) yes
C35 C36 1.536(8) yes
C37 C38 1.380(8) yes
C37 C42 1.396(8) yes
C38 C39 1.378(10) yes
C39 C40 1.377(9) yes
C40 C41 1.374(10) yes
C41 C42 1.387(11) yes
C43 C44 1.388(9) yes
C43 C48 1.389(9) yes
C44 C45 1.378(9) yes
C45 C46 1.385(11) yes
C46 C47 1.377(10) yes
C47 C48 1.390(8) yes
C49 C50 1.389(9) yes
C49 C54 1.394(7) yes
C50 C51 1.383(9) yes
C51 C52 1.370(8) yes
C52 C53 1.409(9) yes
C53 C54 1.369(8) yes
C55 C56 1.408(9) yes
C55 C60 1.388(8) yes
C56 C57 1.374(12) yes
C57 C58 1.368(11) yes
C58 C59 1.361(14) yes
C59 C60 1.388(11) yes
C61 C62 1.383(9) yes
C61 C66 1.367(10) yes
C62 C63 1.383(10) yes
C63 C64 1.364(12) yes
C64 C65 1.324(12) yes
C65 C66 1.392(12) yes
C67 C68 1.397(9) yes
C67 C72 1.391(10) yes
C68 C69 1.382(15) yes
C69 C70 1.361(15) yes
C70 C71 1.393(10) yes
C71 C72 1.385(12) yes
C73 C74 1.401(10) yes
C73 C78 1.410(10) yes
C74 C75 1.388(10) yes
C75 C76 1.373(13) yes
C76 C77 1.370(11) yes
C77 C78 1.377(9) yes
C79 C80 1.360(10) yes
C79 C84 1.391(12) yes
C80 C81 1.402(12) yes
C81 C82 1.364(14) yes
C82 C83 1.368(12) yes
C83 C84 1.371(13) yes
C85 C86 1.464(9) yes
C86 C87 1.352(10) yes
C87 C88 1.425(8) yes
C88 C89 1.360(11) yes
C91 C92 1.13(3) yes
C93 C94 1.49(6) yes
N1 H1 0.880 no
C2 H2 0.950 no
C3 H3 0.950 no
C6 H6 0.950 no
C8 H8 0.950 no
C9 H9 0.950 no
C12 H12 0.950 no
C14 H14 0.950 no
C15 H15 0.950 no
C18 H18 0.950 no
C19 H19A 0.980 no
C19 H19B 0.980 no
C19 H19C 0.980 no
C20 H20A 0.980 no
C20 H20B 0.980 no
C20 H20C 0.980 no
C21 H21A 0.980 no
C21 H21B 0.980 no
C21 H21C 0.980 no
C22 H22A 0.990 no
C22 H22B 0.990 no
C23 H23A 0.990 no
C23 H23B 0.990 no
C24 H24A 0.990 no
C24 H24B 0.990 no
C31 H31A 0.990 no
C31 H31B 0.990 no
C32 H32A 0.980 no
C32 H32B 0.980 no
C32 H32C 0.980 no
C33 H33A 0.990 no
C33 H33B 0.990 no
C34 H34A 0.980 no
C34 H34B 0.980 no
C34 H34C 0.980 no
C35 H35A 0.990 no
C35 H35B 0.990 no
C36 H36A 0.980 no
C36 H36B 0.980 no
C36 H36C 0.980 no
C38 H38 0.950 no
C39 H39 0.950 no
C40 H40 0.950 no
C41 H41 0.950 no
C42 H42 0.950 no
C44 H44 0.950 no
C45 H45 0.950 no
C46 H46 0.950 no
C47 H47 0.950 no
C48 H48 0.950 no
C50 H50 0.950 no
C51 H51 0.950 no
C52 H52 0.950 no
C53 H53 0.950 no
C54 H54 0.950 no
C56 H56 0.950 no
C57 H57 0.950 no
C58 H58 0.950 no
C59 H59 0.950 no
C60 H60 0.950 no
C62 H62 0.950 no
C63 H63 0.950 no
C64 H64 0.950 no
C65 H65 0.950 no
C66 H66 0.950 no
C68 H68 0.950 no
C69 H69 0.950 no
C70 H70 0.950 no
C71 H71 0.950 no
C72 H72 0.950 no
C74 H74 0.950 no
C75 H75 0.950 no
C76 H76 0.950 no
C77 H77 0.950 no
C78 H78 0.950 no
C80 H80 0.950 no
C81 H81 0.950 no
C82 H82 0.950 no
C83 H83 0.950 no
C84 H84 0.950 no
C87 H87 0.950 no
C88 H88 0.950 no
C89 H89 0.950 no

loop_
_geom_contact_atom_site_label_1
_geom_contact_atom_site_label_2
_geom_contact_distance
_geom_contact_publ_flag
_geom_contact_site_symmetry_2
Fe1 O5 2.652(4) no .
S2 O5 3.552(5) no .
O1 C22 2.805(7) no .
O2 C23 2.764(6) no .
O3 C24 2.715(6) no .
O4 N1 3.578(5) no .
O4 C87 2.925(8) no .
O5 N1 2.807(7) no .
C1 C4 2.790(6) no .
C2 C5 2.801(8) no .
C3 C6 2.757(7) no .
C3 C19 2.780(7) no .
C5 C26 3.458(7) no .
C5 C30 3.428(7) no .
C6 C25 3.067(7) no .
C6 C26 3.505(8) no .
C6 C31 3.545(9) no .
C7 C10 2.809(8) no .
C8 C11 2.789(6) no .
C9 C12 2.763(7) no .
C9 C20 2.790(9) no .
C11 C26 3.474(6) no .
C11 C28 3.455(6) no .
C11 C33 3.568(7) no .
C12 C27 3.006(6) no .
C12 C28 3.477(6) no .
C12 C33 3.506(6) no .
C13 C16 2.791(7) no .
C14 C17 2.791(8) no .
C15 C18 2.779(7) no .
C15 C21 2.792(8) no .
C17 C30 3.347(7) no .
C17 C35 3.357(7) no .
C18 C29 3.013(8) no .
C18 C30 3.469(7) no .
C18 C35 3.535(7) no .
C22 C31 2.930(8) no .
C22 C32 3.507(9) no .
C22 C35 2.911(7) no .
C22 C36 3.468(7) no .
C23 C31 2.915(8) no .
C23 C32 3.497(7) no .
C23 C33 2.943(8) no .
C23 C34 3.515(8) no .
C24 C33 2.943(8) no .
C24 C34 3.459(10) no .
C24 C35 2.898(8) no .
C24 C36 3.511(8) no .
C25 C28 2.796(7) no .
C25 C32 3.335(8) no .
C25 C36 3.320(7) no .
C26 C29 2.821(6) no .
C27 C30 2.793(7) no .
C27 C32 3.372(7) no .
C27 C34 3.349(8) no .
C29 C34 3.333(9) no .
C29 C36 3.349(7) no .
C37 C40 2.776(10) no .
C37 C48 3.310(8) no .
C37 C60 3.290(10) no .
C38 C41 2.762(9) no .
C38 C49 3.218(9) no .
C38 C54 3.465(8) no .
C39 C42 2.754(10) no .
C42 C43 3.595(8) no .
C42 C48 3.442(8) no .
C42 C55 3.254(11) no .
C42 C60 3.434(11) no .
C43 C46 2.764(8) no .
C43 C54 3.333(7) no .
C43 C56 3.081(10) no .
C44 C47 2.760(10) no .
C44 C49 3.196(8) no .
C44 C54 3.243(8) no .
C45 C48 2.781(10) no .
C48 C55 3.486(9) no .
C48 C56 3.558(11) no .
C49 C52 2.777(8) no .
C49 C60 3.555(7) no .
C50 C53 2.781(8) no .
C50 C55 3.153(8) no .
C50 C60 3.391(8) no .
C51 C54 2.754(9) no .
C55 C58 2.727(11) no .
C56 C59 2.788(9) no .
C57 C60 2.770(12) no .
C61 C64 2.757(10) no .
C61 C72 3.353(11) no .
C61 C74 3.465(9) no .
C61 C84 3.253(10) no .
C62 C65 2.725(12) no .
C62 C73 3.255(9) no .
C62 C74 3.279(10) no .
C63 C66 2.729(11) no .
C66 C67 3.220(11) no .
C66 C72 3.587(13) no .
C66 C79 3.591(10) no .
C66 C84 3.454(12) no .
C67 C70 2.778(13) no .
C67 C78 3.116(9) no .
C68 C71 2.798(12) no .
C68 C79 3.198(12) no .
C69 C72 2.732(10) no .
C72 C73 3.408(10) no .
C72 C78 3.248(9) no .
C73 C76 2.770(9) no .
C73 C80 3.159(10) no .
C74 C77 2.752(12) no .
C74 C79 3.415(9) no .
C74 C80 3.514(10) no .
C75 C78 2.796(11) no .
C79 C82 2.750(11) no .
C80 C83 2.735(14) no .
C81 C84 2.770(11) no .
C85 C89 3.596(9) no .
S7 C54 3.541(7) no 4_575
O1 C21 3.598(7) no 1_545
O1 C34 3.452(7) no 2_645
O3 C32 3.537(6) no 2_655
O4 C78 3.348(8) no 1_565
O4 C83 3.440(10) no 2_555
O5 N1 2.845(8) no 3_575
O5 N3 3.54(3) no 1_565
O5 N3 3.30(2) no 3_565
N1 O5 2.845(8) no 3_575
N1 N3 3.42(3) no 3_565
N2 C63 3.46(6) no 4_554
N2 C64 3.33(6) no 4_554
N2 C70 2.96(6) no .
N2 C71 3.49(5) no .
N2 C81 2.94(6) no 2_555
N2 C82 3.16(5) no 2_555
N3 O5 3.54(3) no 1_545
N3 O5 3.30(2) no 3_565
N3 N1 3.42(3) no 3_565
N3 C85 3.58(2) no 3_565
C2 C94 3.44(4) no .
C3 C20 3.596(8) no 4_565
C7 C46 3.542(8) no .
C7 C47 3.343(9) no .
C7 C52 3.512(7) no 1_545
C8 C46 3.276(8) no .
C8 C47 3.287(9) no .
C8 C52 3.200(8) no 1_545
C8 C53 3.573(8) no 1_545
C9 C52 3.433(9) no 1_545
C9 C53 3.331(8) no 1_545
C13 C38 3.561(8) no 4_575
C13 C39 3.563(7) no 4_575
C13 C58 3.405(10) no .
C14 C38 3.463(8) no 4_575
C14 C39 3.483(8) no 4_575
C14 C58 3.395(10) no .
C14 C94 3.56(3) no 1_565
C15 C40 3.522(8) no 4_575
C15 C58 3.427(9) no .
C16 C58 3.456(9) no .
C17 C58 3.500(10) no .
C18 C58 3.462(10) no .
C19 C34 3.564(10) no 2_645
C20 C3 3.596(8) no 4_564
C21 O1 3.598(7) no 1_565
C32 O3 3.537(6) no 2_645
C34 O1 3.452(7) no 2_655
C34 C19 3.564(10) no 2_655
C38 C13 3.561(8) no 4_574
C38 C14 3.463(8) no 4_574
C39 C13 3.563(7) no 4_574
C39 C14 3.483(8) no 4_574
C40 C15 3.522(8) no 4_574
C44 C72 3.588(8) no 4_564
C45 C71 3.497(10) no 4_564
C45 C72 3.559(9) no 4_564
C46 C7 3.542(8) no .
C46 C8 3.276(8) no .
C46 C93 3.47(4) no 4_564
C47 C7 3.343(9) no .
C47 C8 3.287(9) no .
C50 C63 3.535(11) no 4_564
C51 C62 3.570(11) no 4_564
C52 C7 3.512(7) no 1_565
C52 C8 3.200(8) no 1_565
C52 C9 3.433(9) no 1_565
C53 C8 3.573(8) no 1_565
C53 C9 3.331(8) no 1_565
C54 S7 3.541(7) no 4_574
C57 C94 3.06(5) no 1_565
C58 C13 3.405(10) no .
C58 C14 3.395(10) no .
C58 C15 3.427(9) no .
C58 C16 3.456(9) no .
C58 C17 3.500(10) no .
C58 C18 3.462(10) no .
C58 C94 2.84(5) no 1_565
C62 C51 3.570(11) no 4_565
C63 N2 3.46(6) no 4_555
C63 C50 3.535(11) no 4_565
C64 N2 3.33(6) no 4_555
C65 C89 3.520(11) no 2_545
C66 C88 3.434(10) no 2_545
C70 N2 2.96(6) no .
C70 C93 3.52(5) no .
C71 N2 3.49(5) no .
C71 C45 3.497(10) no 4_565
C71 C93 3.53(4) no .
C72 C44 3.588(8) no 4_565
C72 C45 3.559(9) no 4_565
C75 C89 3.466(10) no 2_535
C76 C89 3.572(10) no 2_535
C78 O4 3.348(8) no 1_545
C81 N2 2.94(6) no 2_545
C82 N2 3.16(5) no 2_545
C83 O4 3.440(10) no 2_545
C84 C92 3.47(3) no 4_555
C85 N3 3.58(2) no 3_565
C88 C66 3.434(10) no 2_555
C89 C65 3.520(11) no 2_555
C89 C75 3.466(10) no 2_565
C89 C76 3.572(10) no 2_565
C92 C84 3.47(3) no 4_554
C92 C92 2.79(4) no 3_565
C93 C46 3.47(4) no 4_565
C93 C70 3.52(5) no .
C93 C71 3.53(4) no .
C94 C2 3.44(4) no .
C94 C14 3.56(3) no 1_545
C94 C57 3.06(5) no 1_545
C94 C58 2.84(5) no 1_545
Fe2 H6 3.4342 no .
Fe3 H12 3.3619 no .
Fe4 H18 3.2194 no .
S4 H6 3.0445 no .
S4 H12 2.9385 no .
S4 H18 2.8626 no .
S5 H2 2.7972 no .
S5 H6 2.8706 no .
S6 H8 2.8308 no .
S6 H12 2.8743 no .
S7 H14 2.7631 no .
S7 H18 2.9168 no .
P1 H38 2.8927 no .
P1 H42 2.8455 no .
P1 H44 2.8647 no .
P1 H48 2.8372 no .
P1 H50 2.8667 no .
P1 H54 2.8520 no .
P1 H56 2.8654 no .
P1 H60 2.8511 no .
P2 H62 2.9276 no .
P2 H66 2.8036 no .
P2 H68 2.9099 no .
P2 H72 2.8025 no .
P2 H74 2.8557 no .
P2 H78 2.9054 no .
P2 H80 2.8115 no .
P2 H84 2.8883 no .
O1 H3 2.6284 no .
O1 H22A 3.1953 no .
O1 H22B 2.3659 no .
O1 H35A 3.1147 no .
O2 H9 2.6304 no .
O2 H23A 2.9632 no .
O2 H23B 2.4215 no .
O2 H31A 3.5503 no .
O3 H15 2.6463 no .
O3 H24A 2.6251 no .
O3 H24B 2.5980 no .
O4 H87 2.8317 no .
O5 H1 2.6174 no .
N1 H87 3.1147 no .
N1 H88 3.1241 no .
C1 H3 3.2656 no .
C2 H6 3.2238 no .
C3 H19A 2.5878 no .
C3 H19B 2.8364 no .
C4 H2 3.2549 no .
C4 H6 3.2572 no .
C4 H19A 2.5975 no .
C4 H19B 2.5956 no .
C4 H19C 3.1960 no .
C4 H22A 2.9958 no .
C4 H22B 2.6101 no .
C4 H35A 3.2766 no .
C5 H3 3.2879 no .
C5 H31B 2.9351 no .
C5 H35A 2.9246 no .
C6 H2 3.2311 no .
C6 H22A 2.9605 no .
C6 H22B 3.3226 no .
C6 H31B 2.7967 no .
C7 H9 3.2841 no .
C8 H12 3.2388 no .
C9 H20A 2.6729 no .
C9 H20C 2.7720 no .
C10 H8 3.2555 no .
C10 H12 3.2529 no .
C10 H20A 2.5957 no .
C10 H20B 3.2186 no .
C10 H20C 2.6797 no .
C10 H23A 2.8802 no .
C10 H23B 2.6251 no .
C10 H31A 3.4892 no .
C11 H9 3.2713 no .
C11 H31A 2.9500 no .
C11 H33B 2.8457 no .
C12 H8 3.2459 no .
C12 H23A 3.0209 no .
C12 H23B 3.2650 no .
C12 H33B 2.7551 no .
C13 H15 3.2772 no .
C14 H18 3.2460 no .
C15 H21B 2.6264 no .
C15 H21C 2.8189 no .
C16 H14 3.2609 no .
C16 H18 3.2579 no .
C16 H21A 3.2111 no .
C16 H21B 2.5920 no .
C16 H21C 2.6713 no .
C16 H24A 2.7252 no .
C16 H24B 2.6977 no .
C16 H35B 3.4795 no .
C17 H15 3.2875 no .
C17 H33A 3.2360 no .
C17 H35B 2.5909 no .
C18 H14 3.2500 no .
C18 H24A 3.1853 no .
C18 H24B 3.2026 no .
C18 H35B 2.8194 no .
C19 H3 2.4983 no .
C20 H9 2.4673 no .
C21 H15 2.4811 no .
C22 H6 2.7128 no .
C22 H31B 2.5580 no .
C22 H32C 3.1053 no .
C22 H35A 2.5540 no .
C22 H36B 2.9856 no .
C23 H12 2.6872 no .
C23 H31A 2.5503 no .
C23 H32A 3.0846 no .
C23 H33B 2.5711 no .
C23 H34A 3.0380 no .
C24 H18 2.7463 no .
C24 H33A 2.6105 no .
C24 H34B 2.9536 no .
C24 H35B 2.5029 no .
C24 H36A 3.0598 no .
C25 H6 2.7621 no .
C25 H31A 3.2853 no .
C25 H31B 2.6258 no .
C25 H32C 3.0328 no .
C25 H35A 2.6537 no .
C25 H35B 3.2995 no .
C25 H36B 3.0997 no .
C26 H6 2.8719 no .
C26 H12 3.5201 no .
C26 H22A 2.6259 no .
C26 H22B 3.2780 no .
C26 H23A 3.2427 no .
C26 H23B 2.5693 no .
C26 H32A 2.8992 no .
C26 H32B 3.3427 no .
C26 H32C 2.5925 no .
C27 H12 2.6487 no .
C27 H31A 2.6446 no .
C27 H31B 3.2927 no .
C27 H32A 3.3375 no .
C27 H32C 3.4942 no .
C27 H33A 3.2806 no .
C27 H33B 2.6178 no .
C27 H34A 3.1380 no .
C28 H12 2.8454 no .
C28 H18 3.4263 no .
C28 H23A 2.6458 no .
C28 H23B 3.2903 no .
C28 H24A 2.5654 no .
C28 H24B 3.2029 no .
C28 H34A 2.7225 no .
C28 H34B 2.7276 no .
C28 H34C 3.3666 no .
C29 H18 2.6608 no .
C29 H33A 2.6492 no .
C29 H33B 3.3028 no .
C29 H34B 3.1133 no .
C29 H35A 3.2717 no .
C29 H35B 2.6023 no .
C29 H36A 3.1384 no .
C30 H18 2.9596 no .
C30 H22A 3.2612 no .
C30 H22B 2.5963 no .
C30 H24A 3.2988 no .
C30 H24B 2.6671 no .
C30 H36A 2.7243 no .
C30 H36B 2.7303 no .
C30 H36C 3.3712 no .
C31 H6 2.9375 no .
C31 H22A 2.5215 no .
C31 H23B 2.4734 no .
C32 H22A 2.7890 no .
C32 H23B 2.7515 no .
C33 H12 2.9910 no .
C33 H23A 2.5823 no .
C33 H24A 2.4394 no .
C34 H23A 2.8042 no .
C34 H24A 2.7287 no .
C35 H18 3.2836 no .
C35 H22B 2.4866 no .
C35 H24B 2.6261 no .
C36 H22B 2.7397 no .
C36 H24B 2.8449 no .
C37 H39 3.2383 no .
C37 H41 3.2599 no .
C37 H48 2.9569 no .
C37 H54 3.4905 no .
C37 H60 2.9229 no .
C38 H40 3.2591 no .
C38 H42 3.2605 no .
C38 H54 3.2917 no .
C39 H41 3.2295 no .
C40 H38 3.2574 no .
C40 H42 3.2573 no .
C41 H39 3.2274 no .
C42 H38 3.2622 no .
C42 H40 3.2601 no .
C42 H48 2.7397 no .
C42 H60 3.0935 no .
C43 H42 3.5209 no .
C43 H45 3.2595 no .
C43 H47 3.2547 no .
C43 H54 3.0191 no .
C43 H56 2.6208 no .
C44 H46 3.2438 no .
C44 H48 3.2640 no .
C44 H54 2.9340 no .
C44 H56 2.9852 no .
C45 H47 3.2510 no .
C46 H44 3.2447 no .
C46 H48 3.2587 no .
C47 H45 3.2531 no .
C48 H42 3.2044 no .
C48 H44 3.2600 no .
C48 H46 3.2562 no .
C48 H56 3.0588 no .
C49 H38 2.7778 no .
C49 H44 2.7415 no .
C49 H51 3.2494 no .
C49 H53 3.2632 no .
C49 H60 3.5377 no .
C50 H52 3.2538 no .
C50 H54 3.2584 no .
C50 H60 3.3952 no .
C51 H53 3.2582 no .
C52 H50 3.2520 no .
C52 H54 3.2577 no .
C53 H44 3.5810 no .
C53 H51 3.2579 no .
C54 H38 2.7611 no .
C54 H44 2.6878 no .
C54 H50 3.2638 no .
C54 H52 3.2561 no .
C55 H42 2.8783 no .
C55 H48 3.4105 no .
C55 H50 2.6971 no .
C55 H57 3.2462 no .
C55 H59 3.2510 no .
C56 H50 3.4912 no .
C56 H58 3.2319 no .
C56 H60 3.2951 no .
C57 H59 3.2394 no .
C58 H56 3.2440 no .
C58 H60 3.2359 no .
C59 H50 3.3949 no .
C59 H57 3.2351 no .
C60 H42 3.1091 no .
C60 H50 2.6811 no .
C60 H56 3.2957 no .
C60 H58 3.2302 no .
C61 H63 3.2454 no .
C61 H65 3.2344 no .
C61 H72 3.0734 no .
C61 H74 3.2454 no .
C61 H84 2.8384 no .
C62 H64 3.2448 no .
C62 H66 3.2352 no .
C62 H74 2.9530 no .
C63 H65 3.1803 no .
C64 H62 3.2431 no .
C64 H66 3.2214 no .
C65 H63 3.1776 no .
C66 H62 3.2328 no .
C66 H64 3.2297 no .
C66 H72 3.4579 no .
C66 H84 2.7444 no .
C67 H66 2.8746 no .
C67 H69 3.2453 no .
C67 H71 3.2826 no .
C67 H78 2.6561 no .
C68 H66 3.5314 no .
C68 H70 3.2538 no .
C68 H72 3.2571 no .
C68 H78 3.4487 no .
C69 H71 3.2459 no .
C70 H68 3.2552 no .
C70 H72 3.2427 no .
C71 H69 3.2386 no .
C71 H78 3.4282 no .
C72 H66 3.3695 no .
C72 H68 3.2659 no .
C72 H70 3.2468 no .
C72 H78 2.6260 no .
C73 H62 2.8255 no .
C73 H72 3.2136 no .
C73 H75 3.2737 no .
C73 H77 3.2476 no .
C73 H80 2.7252 no .
C74 H62 2.5589 no .
C74 H76 3.2476 no .
C74 H78 3.2960 no .
C74 H80 3.1280 no .
C75 H62 3.5093 no .
C75 H77 3.2278 no .
C76 H74 3.2463 no .
C76 H78 3.2622 no .
C77 H75 3.2350 no .
C78 H72 3.0857 no .
C78 H74 3.2909 no .
C78 H76 3.2559 no .
C78 H80 3.3564 no .
C79 H66 3.4732 no .
C79 H68 2.7498 no .
C79 H74 3.2019 no .
C79 H81 3.2615 no .
C79 H83 3.2435 no .
C80 H68 3.0959 no .
C80 H74 3.4301 no .
C80 H82 3.2363 no .
C80 H84 3.2358 no .
C81 H83 3.2307 no .
C82 H80 3.2307 no .
C82 H84 3.2363 no .
C83 H81 3.2388 no .
C84 H66 3.2563 no .
C84 H68 3.3422 no .
C84 H80 3.2352 no .
C84 H82 3.2315 no .
C85 H1 2.6702 no .
C85 H87 2.9095 no .
C86 H88 3.1623 no .
C86 H89 3.1279 no .
C87 H1 3.0424 no .
C87 H89 3.1460 no .
C88 H1 3.0513 no .
C89 H87 3.1412 no .
H1 H89 2.4079 no .
H2 H3 2.3448 no .
H3 H19A 2.0329 no .
H3 H19B 2.5677 no .
H3 H19C 3.4377 no .
H6 H22A 3.0451 no .
H6 H22B 3.5984 no .
H6 H31A 3.2224 no .
H6 H31B 2.3358 no .
H8 H9 2.3485 no .
H9 H20A 2.2198 no .
H9 H20B 3.4375 no .
H9 H20C 2.2920 no .
H12 H23A 3.1552 no .
H12 H23B 3.5161 no .
H12 H33A 3.2870 no .
H12 H33B 2.4225 no .
H14 H15 2.3487 no .
H15 H21A 3.4425 no .
H15 H21B 2.1264 no .
H15 H21C 2.4098 no .
H18 H24A 3.4021 no .
H18 H24B 3.4320 no .
H18 H35A 3.5601 no .
H18 H35B 2.7964 no .
H22A H31A 3.4766 no .
H22A H31B 2.1085 no .
H22A H32B 3.0299 no .
H22A H32C 2.3938 no .
H22A H35A 3.4901 no .
H22A H36B 3.4279 no .
H22B H31B 3.4970 no .
H22B H32C 3.5390 no .
H22B H35A 2.0881 no .
H22B H35B 3.4450 no .
H22B H36A 3.5036 no .
H22B H36B 2.1886 no .
H22B H36C 3.2682 no .
H23A H31A 3.4808 no .
H23A H32A 3.5499 no .
H23A H33A 3.5456 no .
H23A H33B 2.2052 no .
H23A H34A 2.2224 no .
H23A H34B 3.5587 no .
H23A H34C 3.3362 no .
H23B H31A 2.0735 no .
H23B H31B 3.4301 no .
H23B H32A 2.2083 no .
H23B H32B 3.5033 no .
H23B H32C 3.2982 no .
H23B H33B 3.5324 no .
H23B H34A 3.5677 no .
H24A H33A 2.0209 no .
H24A H33B 3.3919 no .
H24A H34A 3.5011 no .
H24A H34B 2.2029 no .
H24A H34C 3.2499 no .
H24A H35B 3.4847 no .
H24B H33A 3.4783 no .
H24B H34B 3.2213 no .
H24B H35A 3.5907 no .
H24B H35B 2.2538 no .
H24B H36A 2.2550 no .
H24B H36B 3.5938 no .
H24B H36C 3.3809 no .
H31A H32A 2.2764 no .
H31A H32B 2.4997 no .
H31A H32C 2.8526 no .
H31B H32A 2.8478 no .
H31B H32B 2.2671 no .
H31B H32C 2.5131 no .
H33A H34A 2.8631 no .
H33A H34B 2.3719 no .
H33A H34C 2.3635 no .
H33B H34A 2.3762 no .
H33B H34B 2.8632 no .
H33B H34C 2.3597 no .
H35A H36A 2.8717 no .
H35A H36B 2.3816 no .
H35A H36C 2.3749 no .
H35B H36A 2.3865 no .
H35B H36B 2.8717 no .
H35B H36C 2.3705 no .
H38 H39 2.3217 no .
H38 H54 2.6472 no .
H39 H40 2.3243 no .
H40 H41 2.3254 no .
H41 H42 2.3355 no .
H42 H48 2.4233 no .
H42 H60 2.9916 no .
H44 H45 2.3282 no .
H44 H54 2.5783 no .
H44 H56 3.2409 no .
H45 H46 2.3365 no .
H46 H47 2.3232 no .
H47 H48 2.3428 no .
H48 H56 3.3722 no .
H50 H51 2.3277 no .
H50 H60 2.7760 no .
H51 H52 2.3149 no .
H52 H53 2.3676 no .
H53 H54 2.3172 no .
H56 H57 2.3356 no .
H57 H58 2.2990 no .
H58 H59 2.3003 no .
H59 H60 2.3501 no .
H62 H63 2.3332 no .
H62 H74 2.2763 no .
H63 H64 2.3118 no .
H64 H65 2.2660 no .
H65 H66 2.3352 no .
H66 H72 3.4887 no .
H66 H84 2.5609 no .
H68 H69 2.3263 no .
H68 H80 3.2826 no .
H69 H70 2.2946 no .
H70 H71 2.3552 no .
H71 H72 2.3346 no .
H72 H78 2.6406 no .
H74 H75 2.3398 no .
H74 H80 3.2806 no .
H75 H76 2.3241 no .
H76 H77 2.3022 no .
H77 H78 2.3258 no .
H80 H81 2.3570 no .
H81 H82 2.3187 no .
H82 H83 2.3057 no .
H83 H84 2.3211 no .
H87 H88 2.5563 no .
H88 H89 2.4831 no .
Fe1 H83 3.2877 no 2_555
Fe2 H51 3.1236 no 1_545
Fe3 H89 3.4043 no 3_575
Fe4 H57 3.5522 no .
S1 H51 3.1064 no 1_545
S1 H52 3.5691 no 1_545
S1 H75 3.3839 no 4_554
S1 H83 3.3102 no 2_555
S2 H57 3.1575 no .
S2 H64 3.4615 no 4_564
S2 H70 3.4310 no 1_565
S2 H71 3.2376 no 1_565
S3 H9 3.1517 no 4_565
S3 H20A 3.4020 no 4_565
S3 H53 2.9903 no 4_575
S3 H77 3.2557 no 1_565
S3 H78 3.5691 no 1_565
S4 H51 3.5290 no 1_545
S5 H50 3.2519 no 1_545
S5 H51 2.9355 no 1_545
S5 H63 2.8340 no 4_554
S5 H82 3.3448 no 2_555
S6 H56 3.2840 no .
S6 H65 3.3172 no 4_564
S6 H89 2.7451 no 3_575
S7 H20A 3.1484 no 4_565
S7 H38 3.3123 no 4_575
S7 H54 2.6471 no 4_575
S7 H71 3.3403 no 1_565
O1 H21B 3.5439 no 1_545
O1 H21C 2.8688 no 1_545
O1 H34A 3.3278 no 2_645
O1 H34B 2.8131 no 2_645
O2 H19B 2.7622 no 4_564
O2 H38 3.0876 no 1_545
O2 H39 3.2898 no 1_545
O3 H32C 2.6103 no 2_655
O3 H36B 3.0089 no 2_655
O3 H59 3.5383 no .
O4 H77 3.3351 no 1_565
O4 H78 2.5735 no 1_565
O4 H83 2.7572 no 2_555
O5 H1 1.9937 no 3_575
O5 H89 3.5563 no 3_575
N1 H1 3.5807 no 3_575
N1 H65 3.5616 no 2_555
N1 H75 3.0308 no 2_565
N2 H63 3.1630 no 4_554
N2 H64 2.8857 no 4_554
N2 H70 2.3125 no .
N2 H71 3.3286 no .
N2 H81 2.5090 no 2_555
N2 H82 2.9007 no 2_555
N3 H1 3.2941 no 1_545
N3 H1 3.1876 no 3_565
N3 H69 2.9790 no .
N3 H70 3.1566 no .
N3 H74 3.4612 no 2_555
N3 H75 3.4750 no 2_555
N3 H84 3.3704 no 4_554
C1 H20C 2.9100 no 4_565
C1 H50 3.5999 no 1_545
C1 H59 3.5496 no 1_545
C2 H9 3.4289 no 4_565
C2 H20C 2.8100 no 4_565
C2 H47 2.9621 no 4_565
C2 H59 3.5418 no 1_545
C3 H15 3.4087 no 1_545
C3 H20C 2.8456 no 4_565
C3 H47 2.9427 no 4_565
C3 H59 3.3923 no 1_545
C4 H20C 2.9834 no 4_565
C4 H21C 3.2852 no 1_545
C4 H59 3.2174 no 1_545
C5 H20C 3.1390 no 4_565
C5 H59 3.1674 no 1_545
C6 H20C 3.0534 no 4_565
C6 H50 3.4836 no 1_545
C6 H59 3.3431 no 1_545
C7 H46 3.5590 no .
C7 H47 3.1558 no .
C7 H52 3.0578 no 1_545
C8 H46 2.9455 no .
C8 H47 2.9162 no .
C8 H52 2.7801 no 1_545
C8 H53 3.4419 no 1_545
C9 H2 3.5386 no 4_564
C9 H46 3.5523 no .
C9 H47 2.9499 no .
C9 H52 3.3809 no 1_545
C9 H53 3.1782 no 1_545
C10 H19B 3.4715 no 4_564
C10 H47 3.2039 no .
C11 H47 3.4268 no .
C12 H47 3.3981 no .
C13 H38 3.5963 no 4_575
C13 H39 3.5956 no 4_575
C13 H57 3.5124 no .
C13 H58 2.6151 no .
C14 H58 2.4728 no .
C15 H58 2.6719 no .
C15 H59 3.3878 no .
C16 H32C 3.4396 no 2_655
C16 H58 2.9702 no .
C16 H59 3.3968 no .
C17 H58 3.1248 no .
C18 H57 3.5337 no .
C18 H58 2.9449 no .
C19 H21B 3.5584 no 1_545
C19 H21C 3.5127 no 1_545
C19 H23A 3.2799 no 4_565
C19 H34A 3.1447 no 2_645
C19 H34A 3.5958 no 4_565
C19 H34B 3.2921 no 2_645
C20 H19B 3.5045 no 4_564
C20 H35A 3.3958 no 4_564
C20 H38 3.0025 no 1_545
C20 H39 3.1031 no 1_545
C21 H32C 3.0214 no 2_655
C21 H36A 3.4267 no 2_655
C21 H36B 3.4270 no 2_655
C21 H59 3.5649 no .
C23 H19B 3.2631 no 4_564
C25 H21A 2.7955 no 2_645
C26 H21A 2.7930 no 2_645
C27 H21A 2.8056 no 2_645
C28 H21A 2.8660 no 2_645
C29 H21A 2.8579 no 2_645
C30 H21A 2.8119 no 2_645
C31 H60 3.0204 no 1_545
C32 H21A 3.4862 no 2_645
C32 H21B 3.5830 no 2_645
C32 H36A 3.5918 no 2_645
C32 H40 3.3794 no 3_675
C32 H60 3.1885 no 1_545
C33 H42 3.4736 no .
C34 H19C 2.8250 no 2_655
C34 H36B 3.5078 no 2_655
C34 H42 3.1808 no .
C35 H20B 3.2206 no 4_565
C35 H39 3.4320 no 4_575
C36 H21A 3.4627 no 2_645
C36 H32B 3.4566 no 2_655
C36 H34B 3.5849 no 2_645
C37 H14 3.2551 no 4_574
C37 H32B 3.2070 no 1_565
C38 H14 3.3771 no 4_574
C38 H20A 3.3945 no 1_565
C38 H20B 3.4045 no 1_565
C38 H31A 3.4942 no 1_565
C38 H32A 3.4401 no 1_565
C38 H32B 3.2620 no 1_565
C39 H20B 3.1454 no 1_565
C39 H32A 3.2335 no 1_565
C39 H32B 3.3679 no 1_565
C39 H35B 3.4727 no 4_574
C40 H32B 3.4339 no 1_565
C40 H40 3.1188 no 3_685
C41 H15 3.5243 no 4_574
C41 H32B 3.3445 no 1_565
C41 H34C 3.2943 no .
C41 H36C 3.0429 no 2_655
C42 H14 3.5447 no 4_574
C42 H32B 3.2274 no 1_565
C42 H34C 3.0433 no .
C42 H36C 3.2415 no 2_655
C43 H14 3.1845 no 4_574
C44 H71 3.5804 no 4_564
C44 H72 3.1294 no 4_564
C45 H71 3.3395 no 4_564
C45 H72 3.4630 no 4_564
C45 H88 3.4977 no 3_575
C46 H2 3.1433 no 4_564
C46 H8 3.1210 no .
C47 H2 2.9084 no 4_564
C47 H3 3.0977 no 4_564
C47 H8 3.5203 no .
C47 H14 3.3323 no 4_574
C48 H3 3.5784 no 4_564
C48 H14 2.8043 no 4_574
C50 H31A 3.2759 no 1_565
C50 H31B 3.4883 no 1_565
C50 H63 3.2616 no 4_564
C51 H62 3.1990 no 4_564
C51 H63 3.2606 no 4_564
C52 H8 3.3628 no 1_565
C52 H62 3.0971 no 4_564
C53 H9 3.2835 no 1_565
C53 H20A 3.5168 no 1_565
C53 H72 3.0887 no 4_564
C54 H20A 3.4554 no 1_565
C54 H72 3.0624 no 4_564
C56 H33A 3.4844 no .
C56 H64 3.2707 no 4_564
C57 H33A 3.4905 no .
C57 H64 3.2170 no 4_564
C60 H31B 3.0652 no 1_565
C60 H32B 3.4703 no 1_565
C61 H44 3.4036 no 4_565
C63 H50 3.5960 no 4_565
C64 H56 3.4285 no 4_565
C65 H44 3.2489 no 4_565
C65 H89 3.4437 no 2_545
C66 H44 3.1444 no 4_565
C66 H45 3.3517 no 4_565
C66 H88 3.4635 no 2_545
C69 H80 3.2857 no 2_555
C70 H81 3.4494 no 2_555
C71 H45 3.0240 no 4_565
C72 H44 3.0858 no 4_565
C72 H45 3.0310 no 4_565
C73 H87 3.4632 no 1_545
C74 H52 3.3811 no 4_565
C74 H69 3.0289 no 2_545
C75 H52 3.1331 no 4_565
C75 H68 3.3030 no 2_545
C75 H69 2.9045 no 2_545
C75 H89 3.3776 no 2_535
C76 H8 3.1265 no 4_555
C76 H52 3.1216 no 4_565
C76 H68 3.0000 no 2_545
C76 H69 3.5865 no 2_545
C76 H88 3.5448 no 2_535
C76 H89 3.5034 no 2_535
C77 H8 3.4339 no 4_555
C77 H52 3.4055 no 4_565
C77 H53 3.1257 no 4_565
C77 H68 3.3235 no 2_545
C77 H87 3.4673 no 1_545
C78 H53 3.0201 no 4_565
C78 H87 2.9109 no 1_545
C80 H69 3.4983 no 2_545
C80 H87 3.4354 no 1_545
C80 H88 3.3704 no 1_545
C81 H76 3.5616 no 2_555
C81 H77 3.4788 no 2_555
C81 H88 3.3445 no 1_545
C82 H77 2.9660 no 2_555
C83 H77 3.0788 no 2_555
C85 H1 3.1460 no 3_575
C85 H78 3.5663 no 1_565
C85 H83 3.2023 no 2_555
C86 H84 3.4122 no 2_555
C87 H66 3.0403 no 2_555
C87 H68 3.5173 no 1_565
C87 H78 3.4074 no 1_565
C87 H80 3.1848 no 1_565
C87 H84 3.2704 no 2_555
C88 H45 3.5672 no 3_575
C88 H65 3.2100 no 2_555
C88 H66 2.6658 no 2_555
C88 H75 3.4784 no 2_565
C88 H76 2.8523 no 2_565
C88 H80 3.3504 no 1_565
C89 H65 2.8083 no 2_555
C89 H66 3.2347 no 2_555
C89 H75 2.7723 no 2_565
C89 H76 2.9939 no 2_565
C91 H69 3.1715 no .
C91 H70 3.2380 no .
C91 H74 3.0715 no 2_555
C91 H84 3.2033 no 4_554
C92 H74 2.9529 no 2_555
C92 H84 3.1673 no 4_554
C93 H2 3.2243 no .
C93 H46 3.1596 no 4_565
C93 H63 3.4694 no 4_554
C93 H64 2.9734 no 4_554
C93 H70 3.0325 no .
C93 H71 3.0376 no .
C93 H81 3.2558 no 2_555
C93 H82 3.5567 no 2_555
C94 H2 2.9120 no .
C94 H14 3.3333 no 1_545
C94 H57 2.8874 no 1_545
C94 H58 2.4609 no 1_545
C94 H64 3.2680 no 4_554
C94 H71 3.3905 no .
H1 O5 1.9937 no 3_575
H1 N1 3.5807 no 3_575
H1 N3 3.2941 no 1_565
H1 N3 3.1876 no 3_565
H1 C85 3.1460 no 3_575
H1 H1 2.9067 no 3_575
H1 H75 3.1243 no 2_565
H2 C9 3.5386 no 4_565
H2 C46 3.1433 no 4_565
H2 C47 2.9084 no 4_565
H2 C93 3.2243 no .
H2 C94 2.9120 no .
H2 H9 3.2619 no 4_565
H2 H20C 3.3061 no 4_565
H2 H46 2.8220 no 4_565
H2 H47 2.4067 no 4_565
H3 C47 3.0977 no 4_565
H3 C48 3.5784 no 4_565
H3 H14 3.5596 no 1_545
H3 H15 2.9704 no 1_545
H3 H20C 3.3483 no 4_565
H3 H47 2.3718 no 4_565
H3 H48 3.3168 no 4_565
H6 H50 3.0706 no 1_545
H6 H51 3.2332 no 1_545
H8 C46 3.1210 no .
H8 C47 3.5203 no .
H8 C52 3.3628 no 1_545
H8 C76 3.1265 no 4_554
H8 C77 3.4339 no 4_554
H8 H46 2.5999 no .
H8 H47 3.3097 no .
H8 H52 2.7652 no 1_545
H8 H53 3.3618 no 1_545
H8 H76 2.7278 no 4_554
H8 H77 3.3052 no 4_554
H9 S3 3.1517 no 4_564
H9 C2 3.4289 no 4_564
H9 C53 3.2835 no 1_545
H9 H2 3.2619 no 4_564
H9 H47 3.3602 no .
H9 H53 2.9040 no 1_545
H14 C37 3.2551 no 4_575
H14 C38 3.3771 no 4_575
H14 C42 3.5447 no 4_575
H14 C43 3.1845 no 4_575
H14 C47 3.3323 no 4_575
H14 C48 2.8043 no 4_575
H14 C94 3.3333 no 1_565
H14 H3 3.5596 no 1_565
H14 H48 2.7656 no 4_575
H14 H58 2.9143 no .
H15 C3 3.4087 no 1_565
H15 C41 3.5243 no 4_575
H15 H3 2.9704 no 1_565
H15 H19A 2.8445 no 1_565
H15 H58 3.1944 no .
H15 H59 3.4289 no .
H18 H20B 3.2934 no 4_565
H18 H57 3.5778 no .
H18 H58 3.5777 no .
H19A H15 2.8445 no 1_545
H19A H21B 3.1311 no 1_545
H19A H21C 3.3044 no 1_545
H19A H23A 3.2952 no 4_565
H19A H34A 3.5836 no 2_645
H19A H34A 3.3715 no 4_565
H19B O2 2.7622 no 4_565
H19B C10 3.4715 no 4_565
H19B C20 3.5045 no 4_565
H19B C23 3.2631 no 4_565
H19B H20B 3.5392 no 4_565
H19B H20C 3.4894 no 4_565
H19B H23A 2.5810 no 4_565
H19B H23B 3.1905 no 4_565
H19B H34A 3.4568 no 4_565
H19C C34 2.8250 no 2_645
H19C H19C 3.0717 no 3_666
H19C H21B 3.4833 no 1_545
H19C H23A 3.5070 no 4_565
H19C H34A 2.3199 no 2_645
H19C H34A 3.3643 no 4_565
H19C H34B 2.7873 no 2_645
H19C H34C 2.9176 no 2_645
H20A S3 3.4020 no 4_564
H20A S7 3.1484 no 4_564
H20A C38 3.3945 no 1_545
H20A C53 3.5168 no 1_545
H20A C54 3.4554 no 1_545
H20A H38 2.5863 no 1_545
H20A H39 3.3307 no 1_545
H20A H53 3.3732 no 1_545
H20A H54 3.2624 no 1_545
H20B C35 3.2206 no 4_564
H20B C38 3.4045 no 1_545
H20B C39 3.1454 no 1_545
H20B H18 3.2934 no 4_564
H20B H19B 3.5392 no 4_564
H20B H35A 2.5779 no 4_564
H20B H35B 3.0182 no 4_564
H20B H38 2.9377 no 1_545
H20B H39 2.3885 no 1_545
H20C C1 2.9100 no 4_564
H20C C2 2.8100 no 4_564
H20C C3 2.8456 no 4_564
H20C C4 2.9834 no 4_564
H20C C5 3.1390 no 4_564
H20C C6 3.0534 no 4_564
H20C H2 3.3061 no 4_564
H20C H3 3.3483 no 4_564
H20C H19B 3.4894 no 4_564
H20C H35A 3.4614 no 4_564
H21A C25 2.7955 no 2_655
H21A C26 2.7930 no 2_655
H21A C27 2.8056 no 2_655
H21A C28 2.8660 no 2_655
H21A C29 2.8579 no 2_655
H21A C30 2.8119 no 2_655
H21A C32 3.4862 no 2_655
H21A C36 3.4627 no 2_655
H21A H32A 3.5140 no 2_655
H21A H32C 2.8677 no 2_655
H21A H34A 3.2930 no 2_655
H21A H34B 3.3725 no 2_655
H21A H36A 3.1178 no 2_655
H21A H36B 3.1637 no 2_655
H21B O1 3.5439 no 1_565
H21B C19 3.5584 no 1_565
H21B C32 3.5830 no 2_655
H21B H19A 3.1311 no 1_565
H21B H19C 3.4833 no 1_565
H21B H32A 3.2773 no 2_655
H21B H32C 3.0257 no 2_655
H21B H34A 3.3586 no 2_655
H21C O1 2.8688 no 1_565
H21C C4 3.2852 no 1_565
H21C C19 3.5127 no 1_565
H21C H19A 3.3044 no 1_565
H21C H34B 3.5127 no 2_655
H21C H36A 3.1214 no 2_655
H21C H36B 3.4866 no 2_655
H21C H59 2.7850 no .
H22A H24B 3.0733 no 2_645
H22A H36A 3.2830 no 2_645
H22A H59 3.3293 no 1_545
H22A H60 3.3959 no 1_545
H22B H24A 3.3613 no 2_645
H22B H24B 3.4792 no 2_645
H22B H34B 2.9092 no 2_645
H23A C19 3.2799 no 4_564
H23A H19A 3.2952 no 4_564
H23A H19B 2.5810 no 4_564
H23A H19C 3.5070 no 4_564
H23B H19B 3.1905 no 4_564
H24A H22B 3.3613 no 2_655
H24A H36B 2.8974 no 2_655
H24B H22A 3.0733 no 2_655
H24B H22B 3.4792 no 2_655
H24B H32C 2.8683 no 2_655
H31A C38 3.4942 no 1_545
H31A C50 3.2759 no 1_545
H31A H38 3.2812 no 1_545
H31A H50 3.2582 no 1_545
H31A H60 3.2315 no 1_545
H31B C50 3.4883 no 1_545
H31B C60 3.0652 no 1_545
H31B H50 3.0204 no 1_545
H31B H59 3.4539 no 1_545
H31B H60 2.3248 no 1_545
H32A C38 3.4401 no 1_545
H32A C39 3.2335 no 1_545
H32A H21A 3.5140 no 2_645
H32A H21B 3.2773 no 2_645
H32A H39 3.3459 no 1_545
H32A H40 2.9325 no 3_675
H32B C36 3.4566 no 2_645
H32B C37 3.2070 no 1_545
H32B C38 3.2620 no 1_545
H32B C39 3.3679 no 1_545
H32B C40 3.4339 no 1_545
H32B C41 3.3445 no 1_545
H32B C42 3.2274 no 1_545
H32B C60 3.4703 no 1_545
H32B H36A 3.0162 no 2_645
H32B H36C 2.9944 no 2_645
H32B H40 3.3420 no 3_675
H32B H60 2.5310 no 1_545
H32C O3 2.6103 no 2_645
H32C C16 3.4396 no 2_645
H32C C21 3.0214 no 2_645
H32C H21A 2.8677 no 2_645
H32C H21B 3.0257 no 2_645
H32C H24B 2.8683 no 2_645
H32C H36A 3.2739 no 2_645
H32C H40 3.3152 no 3_675
H33A C56 3.4844 no .
H33A C57 3.4905 no .
H33A H42 3.2320 no .
H33B H42 3.3684 no .
H33B H48 3.0949 no .
H34A O1 3.3278 no 2_655
H34A C19 3.1447 no 2_655
H34A C19 3.5958 no 4_564
H34A H19A 3.5836 no 2_655
H34A H19A 3.3715 no 4_564
H34A H19B 3.4568 no 4_564
H34A H19C 2.3199 no 2_655
H34A H19C 3.3643 no 4_564
H34A H21A 3.2930 no 2_645
H34A H21B 3.3586 no 2_645
H34B O1 2.8131 no 2_655
H34B C19 3.2921 no 2_655
H34B C36 3.5849 no 2_655
H34B H19C 2.7873 no 2_655
H34B H21A 3.3725 no 2_645
H34B H21C 3.5127 no 2_645
H34B H22B 2.9092 no 2_655
H34B H36B 2.8683 no 2_655
H34B H36C 3.4623 no 2_655
H34C C41 3.2943 no .
H34C C42 3.0433 no .
H34C H19C 2.9176 no 2_655
H34C H36B 3.3190 no 2_655
H34C H36C 3.1916 no 2_655
H34C H41 2.8171 no .
H34C H42 2.3049 no .
H34C H48 3.5028 no .
H35A C20 3.3958 no 4_565
H35A H20B 2.5779 no 4_565
H35A H20C 3.4614 no 4_565
H35A H39 3.2378 no 4_575
H35B C39 3.4727 no 4_575
H35B H20B 3.0182 no 4_565
H35B H39 2.7434 no 4_575
H35B H40 3.5140 no 4_575
H36A C21 3.4267 no 2_645
H36A C32 3.5918 no 2_655
H36A H21A 3.1178 no 2_645
H36A H21C 3.1214 no 2_645
H36A H22A 3.2830 no 2_655
H36A H32B 3.0162 no 2_655
H36A H32C 3.2739 no 2_655
H36A H59 3.5778 no 2_645
H36A H60 3.4107 no 2_645
H36B O3 3.0089 no 2_645
H36B C21 3.4270 no 2_645
H36B C34 3.5078 no 2_645
H36B H21A 3.1637 no 2_645
H36B H21C 3.4866 no 2_645
H36B H24A 2.8974 no 2_645
H36B H34B 2.8683 no 2_645
H36B H34C 3.3190 no 2_645
H36C C41 3.0429 no 2_645
H36C C42 3.2415 no 2_645
H36C H32B 2.9944 no 2_655
H36C H34B 3.4623 no 2_645
H36C H34C 3.1916 no 2_645
H36C H41 2.7426 no 2_645
H36C H42 3.1004 no 2_645
H36C H60 3.5838 no 2_645
H38 S7 3.3123 no 4_574
H38 O2 3.0876 no 1_565
H38 C13 3.5963 no 4_574
H38 C20 3.0025 no 1_565
H38 H20A 2.5863 no 1_565
H38 H20B 2.9377 no 1_565
H38 H31A 3.2812 no 1_565
H39 O2 3.2898 no 1_565
H39 C13 3.5956 no 4_574
H39 C20 3.1031 no 1_565
H39 C35 3.4320 no 4_574
H39 H20A 3.3307 no 1_565
H39 H20B 2.3885 no 1_565
H39 H32A 3.3459 no 1_565
H39 H35A 3.2378 no 4_574
H39 H35B 2.7434 no 4_574
H40 C32 3.3794 no 3_675
H40 C40 3.1188 no 3_685
H40 H32A 2.9325 no 3_675
H40 H32B 3.3420 no 3_675
H40 H32C 3.3152 no 3_675
H40 H35B 3.5140 no 4_574
H40 H40 2.7566 no 3_685
H41 H34C 2.8171 no .
H41 H36C 2.7426 no 2_655
H42 C33 3.4736 no .
H42 C34 3.1808 no .
H42 H33A 3.2320 no .
H42 H33B 3.3684 no .
H42 H34C 2.3049 no .
H42 H36C 3.1004 no 2_655
H44 C61 3.4036 no 4_564
H44 C65 3.2489 no 4_564
H44 C66 3.1444 no 4_564
H44 C72 3.0858 no 4_564
H44 H65 3.5693 no 4_564
H44 H66 3.4303 no 4_564
H44 H71 3.5408 no 4_564
H44 H72 2.4819 no 4_564
H45 C66 3.3517 no 4_564
H45 C71 3.0240 no 4_564
H45 C72 3.0310 no 4_564
H45 C88 3.5672 no 3_575
H45 H65 3.5955 no 4_564
H45 H66 2.9755 no 4_564
H45 H71 3.1142 no 4_564
H45 H72 3.1437 no 4_564
H45 H81 3.1469 no 3_565
H45 H88 2.7642 no 3_575
H46 C7 3.5590 no .
H46 C8 2.9455 no .
H46 C9 3.5523 no .
H46 C93 3.1596 no 4_564
H46 H2 2.8220 no 4_564
H46 H8 2.5999 no .
H46 H81 3.0611 no 3_565
H47 C2 2.9621 no 4_564
H47 C3 2.9427 no 4_564
H47 C7 3.1558 no .
H47 C8 2.9162 no .
H47 C9 2.9499 no .
H47 C10 3.2039 no .
H47 C11 3.4268 no .
H47 C12 3.3981 no .
H47 H2 2.4067 no 4_564
H47 H3 2.3718 no 4_564
H47 H8 3.3097 no .
H47 H9 3.3602 no .
H48 H3 3.3168 no 4_564
H48 H14 2.7656 no 4_574
H48 H33B 3.0949 no .
H48 H34C 3.5028 no .
H50 S5 3.2519 no 1_565
H50 C1 3.5999 no 1_565
H50 C6 3.4836 no 1_565
H50 C63 3.5960 no 4_564
H50 H6 3.0706 no 1_565
H50 H31A 3.2582 no 1_565
H50 H31B 3.0204 no 1_565
H50 H63 3.1642 no 4_564
H51 Fe2 3.1236 no 1_565
H51 S1 3.1064 no 1_565
H51 S4 3.5290 no 1_565
H51 S5 2.9355 no 1_565
H51 H6 3.2332 no 1_565
H51 H62 3.3511 no 4_564
H51 H63 3.1958 no 4_564
H52 S1 3.5691 no 1_565
H52 C7 3.0578 no 1_565
H52 C8 2.7801 no 1_565
H52 C9 3.3809 no 1_565
H52 C74 3.3811 no 4_564
H52 C75 3.1331 no 4_564
H52 C76 3.1216 no 4_564
H52 C77 3.4055 no 4_564
H52 H8 2.7652 no 1_565
H52 H62 3.1445 no 4_564
H52 H75 3.5042 no 4_564
H52 H76 3.4527 no 4_564
H53 S3 2.9903 no 4_574
H53 C8 3.4419 no 1_565
H53 C9 3.1782 no 1_565
H53 C77 3.1257 no 4_564
H53 C78 3.0201 no 4_564
H53 H8 3.3618 no 1_565
H53 H9 2.9040 no 1_565
H53 H20A 3.3732 no 1_565
H53 H72 2.9258 no 4_564
H53 H77 3.2524 no 4_564
H53 H78 3.0863 no 4_564
H54 S7 2.6471 no 4_574
H54 H20A 3.2624 no 1_565
H54 H71 3.5428 no 4_564
H54 H72 2.8676 no 4_564
H56 S6 3.2840 no .
H56 C64 3.4285 no 4_564
H56 H64 3.1481 no 4_564
H56 H65 3.4346 no 4_564
H57 Fe4 3.5522 no .
H57 S2 3.1575 no .
H57 C13 3.5124 no .
H57 C18 3.5337 no .
H57 C94 2.8874 no 1_565
H57 H18 3.5778 no .
H57 H64 3.0288 no 4_564
H58 C13 2.6151 no .
H58 C14 2.4728 no .
H58 C15 2.6719 no .
H58 C16 2.9702 no .
H58 C17 3.1248 no .
H58 C18 2.9449 no .
H58 C94 2.4609 no 1_565
H58 H14 2.9143 no .
H58 H15 3.1944 no .
H58 H18 3.5777 no .
H59 O3 3.5383 no .
H59 C1 3.5496 no 1_565
H59 C2 3.5418 no 1_565
H59 C3 3.3923 no 1_565
H59 C4 3.2174 no 1_565
H59 C5 3.1674 no 1_565
H59 C6 3.3431 no 1_565
H59 C15 3.3878 no .
H59 C16 3.3968 no .
H59 C21 3.5649 no .
H59 H15 3.4289 no .
H59 H21C 2.7850 no .
H59 H22A 3.3293 no 1_565
H59 H31B 3.4539 no 1_565
H59 H36A 3.5778 no 2_655
H60 C31 3.0204 no 1_565
H60 C32 3.1885 no 1_565
H60 H22A 3.3959 no 1_565
H60 H31A 3.2315 no 1_565
H60 H31B 2.3248 no 1_565
H60 H32B 2.5310 no 1_565
H60 H36A 3.4107 no 2_655
H60 H36C 3.5838 no 2_655
H62 C51 3.1990 no 4_565
H62 C52 3.0971 no 4_565
H62 H51 3.3511 no 4_565
H62 H52 3.1445 no 4_565
H63 S5 2.8340 no 4_555
H63 N2 3.1630 no 4_555
H63 C50 3.2616 no 4_565
H63 C51 3.2606 no 4_565
H63 C93 3.4694 no 4_555
H63 H50 3.1642 no 4_565
H63 H51 3.1958 no 4_565
H64 S2 3.4615 no 4_565
H64 N2 2.8857 no 4_555
H64 C56 3.2707 no 4_565
H64 C57 3.2170 no 4_565
H64 C93 2.9734 no 4_555
H64 C94 3.2680 no 4_555
H64 H56 3.1481 no 4_565
H64 H57 3.0288 no 4_565
H65 S6 3.3172 no 4_565
H65 N1 3.5616 no 2_545
H65 C88 3.2100 no 2_545
H65 C89 2.8083 no 2_545
H65 H44 3.5693 no 4_565
H65 H45 3.5955 no 4_565
H65 H56 3.4346 no 4_565
H65 H88 3.3509 no 2_545
H65 H89 2.5752 no 2_545
H66 C87 3.0403 no 2_545
H66 C88 2.6658 no 2_545
H66 C89 3.2347 no 2_545
H66 H44 3.4303 no 4_565
H66 H45 2.9755 no 4_565
H66 H87 3.2816 no 2_545
H66 H88 2.6603 no 2_545
H68 C75 3.3030 no 2_555
H68 C76 3.0000 no 2_555
H68 C77 3.3235 no 2_555
H68 C87 3.5173 no 1_545
H68 H75 3.5736 no 2_555
H68 H76 3.1255 no 2_555
H68 H87 3.5689 no 1_545
H68 H87 3.5551 no 2_545
H69 N3 2.9790 no .
H69 C74 3.0289 no 2_555
H69 C75 2.9045 no 2_555
H69 C76 3.5865 no 2_555
H69 C80 3.4983 no 2_555
H69 C91 3.1715 no .
H69 H74 3.1255 no 2_555
H69 H75 2.8981 no 2_555
H69 H80 2.9733 no 2_555
H70 S2 3.4310 no 1_545
H70 N2 2.3125 no .
H70 N3 3.1566 no .
H70 C91 3.2380 no .
H70 C93 3.0325 no .
H70 H81 3.3890 no 2_555
H71 S2 3.2376 no 1_545
H71 S7 3.3403 no 1_545
H71 N2 3.3286 no .
H71 C44 3.5804 no 4_565
H71 C45 3.3395 no 4_565
H71 C93 3.0376 no .
H71 C94 3.3905 no .
H71 H44 3.5408 no 4_565
H71 H45 3.1142 no 4_565
H71 H54 3.5428 no 4_565
H72 C44 3.1294 no 4_565
H72 C45 3.4630 no 4_565
H72 C53 3.0887 no 4_565
H72 C54 3.0624 no 4_565
H72 H44 2.4819 no 4_565
H72 H45 3.1437 no 4_565
H72 H53 2.9258 no 4_565
H72 H54 2.8676 no 4_565
H74 N3 3.4612 no 2_545
H74 C91 3.0715 no 2_545
H74 C92 2.9529 no 2_545
H74 H69 3.1255 no 2_545
H75 S1 3.3839 no 4_555
H75 N1 3.0308 no 2_535
H75 N3 3.4750 no 2_545
H75 C88 3.4784 no 2_535
H75 C89 2.7723 no 2_535
H75 H1 3.1243 no 2_535
H75 H52 3.5042 no 4_565
H75 H68 3.5736 no 2_545
H75 H69 2.8981 no 2_545
H75 H89 2.6899 no 2_535
H76 C81 3.5616 no 2_545
H76 C88 2.8523 no 2_535
H76 C89 2.9939 no 2_535
H76 H8 2.7278 no 4_555
H76 H52 3.4527 no 4_565
H76 H68 3.1255 no 2_545
H76 H81 3.5883 no 2_545
H76 H88 2.6649 no 2_535
H76 H89 2.9403 no 2_535
H77 S3 3.2557 no 1_545
H77 O4 3.3351 no 1_545
H77 C81 3.4788 no 2_545
H77 C82 2.9660 no 2_545
H77 C83 3.0788 no 2_545
H77 H8 3.3052 no 4_555
H77 H53 3.2524 no 4_565
H77 H82 3.0849 no 2_545
H77 H83 3.2431 no 2_545
H78 S3 3.5691 no 1_545
H78 O4 2.5735 no 1_545
H78 C85 3.5663 no 1_545
H78 C87 3.4074 no 1_545
H78 H53 3.0863 no 4_565
H78 H87 2.6961 no 1_545
H80 C69 3.2857 no 2_545
H80 C87 3.1848 no 1_545
H80 C88 3.3504 no 1_545
H80 H69 2.9733 no 2_545
H80 H87 2.6412 no 1_545
H80 H88 2.9893 no 1_545
H81 N2 2.5090 no 2_545
H81 C70 3.4494 no 2_545
H81 C93 3.2558 no 2_545
H81 H45 3.1469 no 3_565
H81 H46 3.0611 no 3_565
H81 H70 3.3890 no 2_545
H81 H76 3.5883 no 2_555
H81 H88 2.9352 no 1_545
H82 S5 3.3448 no 2_545
H82 N2 2.9007 no 2_545
H82 C93 3.5567 no 2_545
H82 H77 3.0849 no 2_555
H83 Fe1 3.2877 no 2_545
H83 S1 3.3102 no 2_545
H83 O4 2.7572 no 2_545
H83 C85 3.2023 no 2_545
H83 H77 3.2431 no 2_555
H84 N3 3.3704 no 4_555
H84 C86 3.4122 no 2_545
H84 C87 3.2704 no 2_545
H84 C91 3.2033 no 4_555
H84 C92 3.1673 no 4_555
H84 H87 3.2569 no 2_545
H87 C73 3.4632 no 1_565
H87 C77 3.4673 no 1_565
H87 C78 2.9109 no 1_565
H87 C80 3.4354 no 1_565
H87 H66 3.2816 no 2_555
H87 H68 3.5689 no 1_565
H87 H68 3.5551 no 2_555
H87 H78 2.6961 no 1_565
H87 H80 2.6412 no 1_565
H87 H84 3.2569 no 2_555
H88 C45 3.4977 no 3_575
H88 C66 3.4635 no 2_555
H88 C76 3.5448 no 2_565
H88 C80 3.3704 no 1_565
H88 C81 3.3445 no 1_565
H88 H45 2.7642 no 3_575
H88 H65 3.3509 no 2_555
H88 H66 2.6603 no 2_555
H88 H76 2.6649 no 2_565
H88 H80 2.9893 no 1_565
H88 H81 2.9352 no 1_565
H89 Fe3 3.4043 no 3_575
H89 S6 2.7451 no 3_575
H89 O5 3.5563 no 3_575
H89 C65 3.4437 no 2_555
H89 C75 3.3776 no 2_565
H89 C76 3.5034 no 2_565
H89 H65 2.5752 no 2_555
H89 H75 2.6899 no 2_565
H89 H76 2.9403 no 2_565

loop_
_geom_hbond_atom_site_label_D
_geom_hbond_atom_site_label_H
_geom_hbond_atom_site_label_A
_geom_hbond_site_symmetry_A
_geom_hbond_distance_DA
_geom_hbond_distance_DH
_geom_hbond_distance_HA
_geom_hbond_angle_DHA
_geom_hbond_publ_flag
N1 H1 O5 3_575 2.845(8) 0.880 1.994 162.5 no

loop_
_geom_torsion_atom_site_label_1
_geom_torsion_atom_site_label_2
_geom_torsion_atom_site_label_3
_geom_torsion_atom_site_label_4
_geom_torsion
_geom_torsion_publ_flag
Fe2 Fe1 Fe3 Fe2 0.000(14) no
Fe2 Fe1 Fe3 Fe4 -69.179(19) no
Fe2 Fe1 Fe3 S1 64.29(3) no
Fe2 Fe1 Fe3 S2 -134.33(3) no
Fe2 Fe1 Fe3 S4 -34.72(3) no
Fe2 Fe1 Fe3 S6 155.59(6) no
Fe3 Fe1 Fe2 Fe3 0.000(14) no
Fe3 Fe1 Fe2 Fe4 70.25(3) no
Fe3 Fe1 Fe2 S1 -64.78(3) no
Fe3 Fe1 Fe2 S3 134.83(3) no
Fe3 Fe1 Fe2 S4 34.87(3) no
Fe3 Fe1 Fe2 S5 -132.02(6) no
Fe2 Fe1 Fe4 Fe2 0.000(18) no
Fe2 Fe1 Fe4 Fe3 71.79(3) no
Fe2 Fe1 Fe4 S2 135.50(4) no
Fe2 Fe1 Fe4 S3 -63.35(3) no
Fe2 Fe1 Fe4 S4 36.29(3) no
Fe2 Fe1 Fe4 S7 -137.44(6) no
Fe4 Fe1 Fe2 Fe3 -70.25(3) no
Fe4 Fe1 Fe2 Fe4 0.000(18) no
Fe4 Fe1 Fe2 S1 -135.03(4) no
Fe4 Fe1 Fe2 S3 64.58(3) no
Fe4 Fe1 Fe2 S4 -35.38(3) no
Fe4 Fe1 Fe2 S5 157.74(6) no
Fe2 Fe1 S1 Fe2 0.000(18) no
Fe2 Fe1 S1 Fe3 -77.53(4) no
S1 Fe1 Fe2 Fe3 64.78(5) no
S1 Fe1 Fe2 Fe4 135.03(6) no
S1 Fe1 Fe2 S1 0.00(5) no
S1 Fe1 Fe2 S3 -160.39(6) no
S1 Fe1 Fe2 S4 99.65(6) no
S1 Fe1 Fe2 S5 -67.23(7) no
Fe2 Fe1 S2 Fe3 39.32(4) no
Fe2 Fe1 S2 Fe4 -37.66(4) no
S2 Fe1 Fe2 Fe3 -35.29(4) no
S2 Fe1 Fe2 Fe4 34.96(4) no
S2 Fe1 Fe2 S1 -100.07(5) no
S2 Fe1 Fe2 S3 99.54(5) no
S2 Fe1 Fe2 S4 -0.42(5) no
S2 Fe1 Fe2 S5 -167.31(6) no
Fe2 Fe1 S3 Fe2 0.000(17) no
Fe2 Fe1 S3 Fe4 77.07(4) no
S3 Fe1 Fe2 Fe3 -134.83(5) no
S3 Fe1 Fe2 Fe4 -64.58(5) no
S3 Fe1 Fe2 S1 160.39(5) no
S3 Fe1 Fe2 S3 0.00(4) no
S3 Fe1 Fe2 S4 -99.96(5) no
S3 Fe1 Fe2 S5 93.15(7) no
Fe2 Fe1 O4 C85 -137.18(16) no
O4 Fe1 Fe2 Fe3 165.74(16) no
O4 Fe1 Fe2 Fe4 -124.01(16) no
O4 Fe1 Fe2 S1 100.96(16) no
O4 Fe1 Fe2 S3 -59.43(16) no
O4 Fe1 Fe2 S4 -159.39(16) no
O4 Fe1 Fe2 S5 33.73(17) no
Fe3 Fe1 Fe4 Fe2 -71.79(3) no
Fe3 Fe1 Fe4 Fe3 0.000(16) no
Fe3 Fe1 Fe4 S2 63.70(3) no
Fe3 Fe1 Fe4 S3 -135.14(3) no
Fe3 Fe1 Fe4 S4 -35.50(3) no
Fe3 Fe1 Fe4 S7 150.77(5) no
Fe4 Fe1 Fe3 Fe2 69.18(2) no
Fe4 Fe1 Fe3 Fe4 0.000(16) no
Fe4 Fe1 Fe3 S1 133.47(3) no
Fe4 Fe1 Fe3 S2 -65.15(2) no
Fe4 Fe1 Fe3 S4 34.46(3) no
Fe4 Fe1 Fe3 S6 -135.23(6) no
Fe3 Fe1 S1 Fe2 77.53(4) no
Fe3 Fe1 S1 Fe3 0.000(15) no
S1 Fe1 Fe3 Fe2 -64.29(4) no
S1 Fe1 Fe3 Fe4 -133.47(5) no
S1 Fe1 Fe3 S1 0.00(4) no
S1 Fe1 Fe3 S2 161.38(5) no
S1 Fe1 Fe3 S4 -99.01(5) no
S1 Fe1 Fe3 S6 91.30(6) no
Fe3 Fe1 S2 Fe3 0.000(14) no
Fe3 Fe1 S2 Fe4 -76.98(4) no
S2 Fe1 Fe3 Fe2 134.33(4) no
S2 Fe1 Fe3 Fe4 65.15(4) no
S2 Fe1 Fe3 S1 -161.38(5) no
S2 Fe1 Fe3 S2 0.00(4) no
S2 Fe1 Fe3 S4 99.61(4) no
S2 Fe1 Fe3 S6 -70.08(6) no
Fe3 Fe1 S3 Fe2 -38.87(4) no
Fe3 Fe1 S3 Fe4 38.20(4) no
S3 Fe1 Fe3 Fe2 34.49(4) no
S3 Fe1 Fe3 Fe4 -34.69(4) no
S3 Fe1 Fe3 S1 98.78(5) no
S3 Fe1 Fe3 S2 -99.84(4) no
S3 Fe1 Fe3 S4 -0.23(5) no
S3 Fe1 Fe3 S6 -169.92(6) no
Fe4 Fe1 S1 Fe2 38.00(4) no
Fe4 Fe1 S1 Fe3 -39.53(4) no
S1 Fe1 Fe4 Fe2 -35.26(4) no
S1 Fe1 Fe4 Fe3 36.53(4) no
S1 Fe1 Fe4 S2 100.23(5) no
S1 Fe1 Fe4 S3 -98.61(5) no
S1 Fe1 Fe4 S4 1.03(5) no
S1 Fe1 Fe4 S7 -172.70(5) no
Fe4 Fe1 S2 Fe3 76.98(4) no
Fe4 Fe1 S2 Fe4 0.00(2) no
S2 Fe1 Fe4 Fe2 -135.50(6) no
S2 Fe1 Fe4 Fe3 -63.70(5) no
S2 Fe1 Fe4 S2 0.00(5) no
S2 Fe1 Fe4 S3 161.16(6) no
S2 Fe1 Fe4 S4 -99.20(6) no
S2 Fe1 Fe4 S7 87.06(7) no
Fe4 Fe1 S3 Fe2 -77.07(4) no
Fe4 Fe1 S3 Fe4 0.000(19) no
S3 Fe1 Fe4 Fe2 63.35(5) no
S3 Fe1 Fe4 Fe3 135.14(5) no
S3 Fe1 Fe4 S2 -161.16(6) no
S3 Fe1 Fe4 S3 0.00(5) no
S3 Fe1 Fe4 S4 99.64(5) no
S3 Fe1 Fe4 S7 -74.09(7) no
Fe4 Fe1 O4 C85 135.03(16) no
O4 Fe1 Fe4 Fe2 124.24(17) no
O4 Fe1 Fe4 Fe3 -163.97(17) no
O4 Fe1 Fe4 S2 -100.26(17) no
O4 Fe1 Fe4 S3 60.89(17) no
O4 Fe1 Fe4 S4 160.53(17) no
O4 Fe1 Fe4 S7 -13.20(18) no
S1 Fe1 S2 Fe3 -15.42(4) no
S1 Fe1 S2 Fe4 -92.40(5) no
S2 Fe1 S1 Fe2 92.69(5) no
S2 Fe1 S1 Fe3 15.16(4) no
S1 Fe1 S3 Fe2 16.07(5) no
S1 Fe1 S3 Fe4 93.15(5) no
S3 Fe1 S1 Fe2 -15.71(5) no
S3 Fe1 S1 Fe3 -93.24(5) no
S1 Fe1 O4 C85 -68.9(3) no
O4 Fe1 S1 Fe2 -124.96(14) no
O4 Fe1 S1 Fe3 157.51(14) no
S2 Fe1 S3 Fe2 -92.58(6) no
S2 Fe1 S3 Fe4 -15.51(6) no
S3 Fe1 S2 Fe3 92.31(5) no
S3 Fe1 S2 Fe4 15.33(6) no
S2 Fe1 O4 C85 67.2(3) no
O4 Fe1 S2 Fe3 -158.01(13) no
O4 Fe1 S2 Fe4 125.01(13) no
S3 Fe1 O4 C85 179.6(2) no
O4 Fe1 S3 Fe2 141.86(12) no
O4 Fe1 S3 Fe4 -141.07(12) no
Fe1 Fe2 Fe3 Fe1 0.000(16) no
Fe1 Fe2 Fe3 Fe4 71.41(3) no
Fe1 Fe2 Fe3 S1 -63.77(3) no
Fe1 Fe2 Fe3 S2 35.98(3) no
Fe1 Fe2 Fe3 S4 135.24(3) no
Fe1 Fe2 Fe3 S6 -148.27(6) no
Fe1 Fe2 Fe4 Fe1 0.000(18) no
Fe1 Fe2 Fe4 Fe3 -69.56(2) no
Fe1 Fe2 Fe4 S2 -34.88(3) no
Fe1 Fe2 Fe4 S3 65.56(3) no
Fe1 Fe2 Fe4 S4 -134.14(3) no
Fe1 Fe2 Fe4 S7 130.83(7) no
Fe1 Fe2 S1 Fe1 0.00(2) no
Fe1 Fe2 S1 Fe3 76.86(4) no
Fe1 Fe2 S3 Fe1 0.000(19) no
Fe1 Fe2 S3 Fe4 -76.73(4) no
Fe1 Fe2 S4 Fe3 -37.93(4) no
Fe1 Fe2 S4 Fe4 39.32(4) no
Fe1 Fe2 S5 C1 -148.83(6) no
Fe3 Fe2 Fe4 Fe1 69.562(19) no
Fe3 Fe2 Fe4 Fe3 0.000(16) no
Fe3 Fe2 Fe4 S2 34.68(3) no
Fe3 Fe2 Fe4 S3 135.12(3) no
Fe3 Fe2 Fe4 S4 -64.58(3) no
Fe3 Fe2 Fe4 S7 -159.61(6) no
Fe4 Fe2 Fe3 Fe1 -71.41(3) no
Fe4 Fe2 Fe3 Fe4 0.000(16) no
Fe4 Fe2 Fe3 S1 -135.18(3) no
Fe4 Fe2 Fe3 S2 -35.43(3) no
Fe4 Fe2 Fe3 S4 63.83(2) no
Fe4 Fe2 Fe3 S6 140.32(6) no
Fe3 Fe2 S1 Fe1 -76.86(4) no
Fe3 Fe2 S1 Fe3 0.000(19) no
S1 Fe2 Fe3 Fe1 63.77(5) no
S1 Fe2 Fe3 Fe4 135.18(6) no
S1 Fe2 Fe3 S1 0.00(5) no
S1 Fe2 Fe3 S2 99.75(6) no
S1 Fe2 Fe3 S4 -160.99(6) no
S1 Fe2 Fe3 S6 -84.50(8) no
Fe3 Fe2 S3 Fe1 38.38(4) no
Fe3 Fe2 S3 Fe4 -38.35(3) no
S3 Fe2 Fe3 Fe1 -35.97(4) no
S3 Fe2 Fe3 Fe4 35.44(4) no
S3 Fe2 Fe3 S1 -99.74(4) no
S3 Fe2 Fe3 S2 0.01(4) no
S3 Fe2 Fe3 S4 99.27(4) no
S3 Fe2 Fe3 S6 175.76(6) no
Fe3 Fe2 S4 Fe3 0.000(19) no
Fe3 Fe2 S4 Fe4 77.25(4) no
S4 Fe2 Fe3 Fe1 -135.24(5) no
S4 Fe2 Fe3 Fe4 -63.83(5) no
S4 Fe2 Fe3 S1 160.99(6) no
S4 Fe2 Fe3 S2 -99.26(5) no
S4 Fe2 Fe3 S4 0.00(5) no
S4 Fe2 Fe3 S6 76.49(7) no
Fe3 Fe2 S5 C1 108.39(7) no
S5 Fe2 Fe3 Fe1 136.31(6) no
S5 Fe2 Fe3 Fe4 -152.28(6) no
S5 Fe2 Fe3 S1 72.54(6) no
S5 Fe2 Fe3 S2 172.29(6) no
S5 Fe2 Fe3 S4 -88.45(6) no
S5 Fe2 Fe3 S6 -11.96(10) no
Fe4 Fe2 S1 Fe1 -38.65(4) no
Fe4 Fe2 S1 Fe3 38.21(4) no
S1 Fe2 Fe4 Fe1 34.66(5) no
S1 Fe2 Fe4 Fe3 -34.90(5) no
S1 Fe2 Fe4 S2 -0.22(6) no
S1 Fe2 Fe4 S3 100.22(5) no
S1 Fe2 Fe4 S4 -99.48(5) no
S1 Fe2 Fe4 S7 165.49(6) no
Fe4 Fe2 S3 Fe1 76.73(4) no
Fe4 Fe2 S3 Fe4 0.000(14) no
S3 Fe2 Fe4 Fe1 -65.56(4) no
S3 Fe2 Fe4 Fe3 -135.12(4) no
S3 Fe2 Fe4 S2 -100.44(5) no
S3 Fe2 Fe4 S3 0.00(4) no
S3 Fe2 Fe4 S4 160.30(4) no
S3 Fe2 Fe4 S7 65.27(7) no
Fe4 Fe2 S4 Fe3 -77.25(4) no
Fe4 Fe2 S4 Fe4 0.000(15) no
S4 Fe2 Fe4 Fe1 134.14(5) no
S4 Fe2 Fe4 Fe3 64.58(4) no
S4 Fe2 Fe4 S2 99.26(5) no
S4 Fe2 Fe4 S3 -160.30(5) no
S4 Fe2 Fe4 S4 0.00(4) no
S4 Fe2 Fe4 S7 -95.03(7) no
Fe4 Fe2 S5 C1 -13.17(16) no
S5 Fe2 Fe4 Fe1 -150.70(12) no
S5 Fe2 Fe4 Fe3 139.74(12) no
S5 Fe2 Fe4 S2 174.42(11) no
S5 Fe2 Fe4 S3 -85.14(12) no
S5 Fe2 Fe4 S4 75.16(12) no
S5 Fe2 Fe4 S7 -19.87(15) no
S1 Fe2 S3 Fe1 -15.91(5) no
S1 Fe2 S3 Fe4 -92.64(5) no
S3 Fe2 S1 Fe1 16.36(6) no
S3 Fe2 S1 Fe3 93.22(5) no
S1 Fe2 S4 Fe3 15.53(6) no
S1 Fe2 S4 Fe4 92.78(5) no
S4 Fe2 S1 Fe1 -92.41(6) no
S4 Fe2 S1 Fe3 -15.55(6) no
S1 Fe2 S5 C1 161.30(7) no
S5 Fe2 S1 Fe1 143.99(6) no
S5 Fe2 S1 Fe3 -139.15(6) no
S3 Fe2 S4 Fe3 -93.52(5) no
S3 Fe2 S4 Fe4 -16.27(5) no
S4 Fe2 S3 Fe1 92.74(5) no
S4 Fe2 S3 Fe4 16.01(4) no
S3 Fe2 S5 C1 -80.30(8) no
S5 Fe2 S3 Fe1 -135.84(5) no
S5 Fe2 S3 Fe4 147.44(5) no
S4 Fe2 S5 C1 45.57(9) no
S5 Fe2 S4 Fe3 133.23(5) no
S5 Fe2 S4 Fe4 -149.53(5) no
Fe1 Fe3 Fe4 Fe1 0.000(19) no
Fe1 Fe3 Fe4 Fe2 70.97(3) no
Fe1 Fe3 Fe4 S2 -64.46(3) no
Fe1 Fe3 Fe4 S3 35.85(3) no
Fe1 Fe3 Fe4 S4 135.35(3) no
Fe1 Fe3 Fe4 S7 -135.56(7) no
Fe1 Fe3 S1 Fe1 0.000(16) no
Fe1 Fe3 S1 Fe2 -77.93(4) no
Fe1 Fe3 S2 Fe1 -0.000(15) no
Fe1 Fe3 S2 Fe4 77.20(4) no
Fe1 Fe3 S4 Fe2 38.50(4) no
Fe1 Fe3 S4 Fe4 -38.54(4) no
Fe1 Fe3 S6 C7 -149.50(6) no
Fe2 Fe3 Fe4 Fe1 -70.97(2) no
Fe2 Fe3 Fe4 Fe2 -0.000(16) no
Fe2 Fe3 Fe4 S2 -135.42(3) no
Fe2 Fe3 Fe4 S3 -35.11(3) no
Fe2 Fe3 Fe4 S4 64.38(3) no
Fe2 Fe3 Fe4 S7 153.48(7) no
Fe2 Fe3 S1 Fe1 77.93(4) no
Fe2 Fe3 S1 Fe2 0.00(2) no
Fe2 Fe3 S2 Fe1 -39.29(3) no
Fe2 Fe3 S2 Fe4 37.91(4) no
Fe2 Fe3 S4 Fe2 -0.000(19) no
Fe2 Fe3 S4 Fe4 -77.04(5) no
Fe2 Fe3 S6 C7 -17.69(12) no
Fe4 Fe3 S1 Fe1 39.96(4) no
Fe4 Fe3 S1 Fe2 -37.97(4) no
S1 Fe3 Fe4 Fe1 -35.99(4) no
S1 Fe3 Fe4 Fe2 34.98(4) no
S1 Fe3 Fe4 S2 -100.44(5) no
S1 Fe3 Fe4 S3 -0.14(5) no
S1 Fe3 Fe4 S4 99.36(5) no
S1 Fe3 Fe4 S7 -171.54(7) no
Fe4 Fe3 S2 Fe1 -77.20(4) no
Fe4 Fe3 S2 Fe4 0.000(18) no
S2 Fe3 Fe4 Fe1 64.46(5) no
S2 Fe3 Fe4 Fe2 135.42(5) no
S2 Fe3 Fe4 S2 0.00(5) no
S2 Fe3 Fe4 S3 100.31(5) no
S2 Fe3 Fe4 S4 -160.20(5) no
S2 Fe3 Fe4 S7 -71.10(8) no
Fe4 Fe3 S4 Fe2 77.04(5) no
Fe4 Fe3 S4 Fe4 0.000(18) no
S4 Fe3 Fe4 Fe1 -135.35(5) no
S4 Fe3 Fe4 Fe2 -64.38(5) no
S4 Fe3 Fe4 S2 160.20(5) no
S4 Fe3 Fe4 S3 -99.50(5) no
S4 Fe3 Fe4 S4 0.00(4) no
S4 Fe3 Fe4 S7 89.10(8) no
Fe4 Fe3 S6 C7 103.54(9) no
S6 Fe3 Fe4 Fe1 137.68(8) no
S6 Fe3 Fe4 Fe2 -151.35(8) no
S6 Fe3 Fe4 S2 73.23(7) no
S6 Fe3 Fe4 S3 173.54(7) no
S6 Fe3 Fe4 S4 -86.97(7) no
S6 Fe3 Fe4 S7 2.13(12) no
S1 Fe3 S2 Fe1 15.23(5) no
S1 Fe3 S2 Fe4 92.43(5) no
S2 Fe3 S1 Fe1 -15.40(5) no
S2 Fe3 S1 Fe2 -93.33(5) no
S1 Fe3 S4 Fe2 -15.56(6) no
S1 Fe3 S4 Fe4 -92.60(6) no
S4 Fe3 S1 Fe1 93.37(5) no
S4 Fe3 S1 Fe2 15.44(6) no
S1 Fe3 S6 C7 -83.60(7) no
S6 Fe3 S1 Fe1 -135.39(6) no
S6 Fe3 S1 Fe2 146.68(6) no
S2 Fe3 S4 Fe2 93.48(6) no
S2 Fe3 S4 Fe4 16.44(6) no
S4 Fe3 S2 Fe1 -93.24(5) no
S4 Fe3 S2 Fe4 -16.03(6) no
S2 Fe3 S6 C7 157.95(6) no
S6 Fe3 S2 Fe1 142.85(4) no
S6 Fe3 S2 Fe4 -139.95(5) no
S4 Fe3 S6 C7 41.81(9) no
S6 Fe3 S4 Fe2 -148.52(6) no
S6 Fe3 S4 Fe4 134.43(6) no
Fe1 Fe4 S2 Fe1 0.00(2) no
Fe1 Fe4 S2 Fe3 -77.57(4) no
Fe1 Fe4 S3 Fe1 0.00(2) no
Fe1 Fe4 S3 Fe2 77.75(4) no
Fe1 Fe4 S4 Fe2 -39.73(4) no
Fe1 Fe4 S4 Fe3 38.36(4) no
Fe1 Fe4 S7 C13 -158.09(6) no
Fe2 Fe4 S2 Fe1 38.64(5) no
Fe2 Fe4 S2 Fe3 -38.93(4) no
Fe2 Fe4 S3 Fe1 -77.75(3) no
Fe2 Fe4 S3 Fe2 0.000(14) no
Fe2 Fe4 S4 Fe2 0.000(15) no
Fe2 Fe4 S4 Fe3 78.09(3) no
Fe2 Fe4 S7 C13 98.54(10) no
Fe3 Fe4 S2 Fe1 77.57(4) no
Fe3 Fe4 S2 Fe3 0.000(18) no
Fe3 Fe4 S3 Fe1 -38.55(4) no
Fe3 Fe4 S3 Fe2 39.20(4) no
Fe3 Fe4 S4 Fe2 -78.09(3) no
Fe3 Fe4 S4 Fe3 0.000(18) no
Fe3 Fe4 S7 C13 -41.26(14) no
S2 Fe4 S3 Fe1 15.52(6) no
S2 Fe4 S3 Fe2 93.27(5) no
S3 Fe4 S2 Fe1 -15.79(6) no
S3 Fe4 S2 Fe3 -93.36(5) no
S2 Fe4 S4 Fe2 -94.20(5) no
S2 Fe4 S4 Fe3 -16.11(5) no
S4 Fe4 S2 Fe1 94.00(5) no
S4 Fe4 S2 Fe3 16.43(5) no
S2 Fe4 S7 C13 -96.86(9) no
S7 Fe4 S2 Fe1 -131.89(6) no
S7 Fe4 S2 Fe3 150.54(6) no
S3 Fe4 S4 Fe2 16.13(4) no
S3 Fe4 S4 Fe3 94.22(4) no
S4 Fe4 S3 Fe1 -94.09(5) no
S4 Fe4 S3 Fe2 -16.34(4) no
S3 Fe4 S7 C13 147.49(7) no
S7 Fe4 S3 Fe1 137.23(5) no
S7 Fe4 S3 Fe2 -145.02(5) no
S4 Fe4 S7 C13 29.06(10) no
S7 Fe4 S4 Fe2 135.32(6) no
S7 Fe4 S4 Fe3 -146.59(6) no
Fe2 S5 C1 C2 117.8(3) no
Fe2 S5 C1 C6 -64.9(4) no
Fe3 S6 C7 C8 127.4(4) no
Fe3 S6 C7 C12 -57.5(4) no
Fe4 S7 C13 C14 154.2(3) no
Fe4 S7 C13 C18 -28.5(4) no
C37 P1 C43 C44 -142.1(5) no
C37 P1 C43 C48 45.0(5) no
C43 P1 C37 C38 100.9(4) no
C43 P1 C37 C42 -76.6(4) no
C37 P1 C49 C50 -104.8(4) no
C37 P1 C49 C54 76.3(4) no
C49 P1 C37 C38 -21.0(5) no
C49 P1 C37 C42 161.5(4) no
C37 P1 C55 C56 -142.4(4) no
C37 P1 C55 C60 45.7(5) no
C55 P1 C37 C38 -141.5(4) no
C55 P1 C37 C42 41.0(5) no
C43 P1 C49 C50 133.3(4) no
C43 P1 C49 C54 -45.6(5) no
C49 P1 C43 C44 -20.4(6) no
C49 P1 C43 C48 166.7(4) no
C43 P1 C55 C56 -22.9(5) no
C43 P1 C55 C60 165.2(4) no
C55 P1 C43 C44 99.0(5) no
C55 P1 C43 C48 -73.9(5) no
C49 P1 C55 C56 96.9(4) no
C49 P1 C55 C60 -75.0(5) no
C55 P1 C49 C50 15.4(5) no
C55 P1 C49 C54 -163.5(4) no
C61 P2 C67 C68 -128.0(5) no
C61 P2 C67 C72 57.3(5) no
C67 P2 C61 C62 -133.9(6) no
C67 P2 C61 C66 43.3(6) no
C61 P2 C73 C74 59.4(5) no
C61 P2 C73 C78 -119.7(4) no
C73 P2 C61 C62 -14.8(7) no
C73 P2 C61 C66 162.5(5) no
C61 P2 C79 C80 -152.1(5) no
C61 P2 C79 C84 27.5(6) no
C79 P2 C61 C62 104.8(6) no
C79 P2 C61 C66 -77.9(6) no
C67 P2 C73 C74 178.3(4) no
C67 P2 C73 C78 -0.8(5) no
C73 P2 C67 C68 111.5(5) no
C73 P2 C67 C72 -63.1(5) no
C67 P2 C79 C80 88.1(6) no
C67 P2 C79 C84 -92.3(6) no
C79 P2 C67 C68 -7.0(6) no
C79 P2 C67 C72 178.3(4) no
C73 P2 C79 C80 -30.8(6) no
C73 P2 C79 C84 148.7(5) no
C79 P2 C73 C74 -61.5(5) no
C79 P2 C73 C78 119.4(5) no
C19 O1 C4 C3 -21.7(7) no
C19 O1 C4 C5 157.8(5) no
C20 O2 C10 C9 -5.2(7) no
C20 O2 C10 C11 175.3(4) no
C21 O3 C16 C15 -3.4(6) no
C21 O3 C16 C17 176.5(4) no
Fe1 O4 C85 O5 -1.5(7) no
Fe1 O4 C85 C86 177.6(3) no
C86 N1 C89 C88 1.2(7) no
C89 N1 C86 C85 -179.2(5) no
C89 N1 C86 C87 -0.1(6) no
S5 C1 C2 C3 179.5(4) no
S5 C1 C6 C5 -177.9(3) no
C2 C1 C6 C5 -0.5(7) no
C6 C1 C2 C3 2.1(8) no
C1 C2 C3 C4 -0.8(8) no
C2 C3 C4 O1 177.4(5) no
C2 C3 C4 C5 -2.0(8) no
O1 C4 C5 C6 -176.1(4) no
O1 C4 C5 C22 7.0(7) no
C3 C4 C5 C6 3.4(7) no
C3 C4 C5 C22 -173.5(5) no
C4 C5 C6 C1 -2.2(7) no
C4 C5 C22 C25 -146.1(4) no
C6 C5 C22 C25 37.1(6) no
C22 C5 C6 C1 174.7(4) no
S6 C7 C8 C9 174.3(4) no
S6 C7 C12 C11 -173.2(4) no
C8 C7 C12 C11 2.1(8) no
C12 C7 C8 C9 -1.1(8) no
C7 C8 C9 C10 0.1(8) no
C8 C9 C10 O2 -179.3(5) no
C8 C9 C10 C11 0.1(8) no
O2 C10 C11 C12 -179.7(4) no
O2 C10 C11 C23 3.0(7) no
C9 C10 C11 C12 0.8(7) no
C9 C10 C11 C23 -176.5(4) no
C10 C11 C12 C7 -2.0(7) no
C10 C11 C23 C27 -158.8(4) no
C12 C11 C23 C27 24.0(7) no
C23 C11 C12 C7 175.3(4) no
S7 C13 C14 C15 179.3(3) no
S7 C13 C18 C17 -179.1(3) no
C14 C13 C18 C17 -1.9(7) no
C18 C13 C14 C15 1.9(7) no
C13 C14 C15 C16 -0.2(7) no
C14 C15 C16 O3 178.4(4) no
C14 C15 C16 C17 -1.6(7) no
O3 C16 C17 C18 -178.4(4) no
O3 C16 C17 C24 2.0(6) no
C15 C16 C17 C18 1.6(7) no
C15 C16 C17 C24 -178.0(4) no
C16 C17 C18 C13 0.2(7) no
C16 C17 C24 C29 177.8(4) no
C18 C17 C24 C29 -1.7(7) no
C24 C17 C18 C13 179.7(4) no
C5 C22 C25 C26 -92.2(6) no
C5 C22 C25 C30 91.5(5) no
C11 C23 C27 C26 95.9(5) no
C11 C23 C27 C28 -89.2(5) no
C17 C24 C29 C28 108.1(5) no
C17 C24 C29 C30 -78.1(5) no
C22 C25 C26 C27 -176.8(4) no
C22 C25 C26 C31 -0.6(7) no
C22 C25 C30 C29 177.9(4) no
C22 C25 C30 C35 2.5(7) no
C26 C25 C30 C29 1.5(7) no
C26 C25 C30 C35 -173.9(4) no
C30 C25 C26 C27 -0.4(7) no
C30 C25 C26 C31 175.7(4) no
C25 C26 C27 C23 173.1(4) no
C25 C26 C27 C28 -1.9(7) no
C25 C26 C31 C32 -87.1(6) no
C27 C26 C31 C32 89.0(5) no
C31 C26 C27 C23 -3.0(6) no
C31 C26 C27 C28 -178.0(4) no
C23 C27 C28 C29 -171.7(4) no
C23 C27 C28 C33 3.8(6) no
C26 C27 C28 C29 3.2(7) no
C26 C27 C28 C33 178.6(4) no
C27 C28 C29 C24 171.7(4) no
C27 C28 C29 C30 -2.1(7) no
C27 C28 C33 C34 -89.4(5) no
C29 C28 C33 C34 86.0(6) no
C33 C28 C29 C24 -3.6(7) no
C33 C28 C29 C30 -177.5(4) no
C24 C29 C30 C25 -174.1(4) no
C24 C29 C30 C35 1.4(7) no
C28 C29 C30 C25 -0.3(7) no
C28 C29 C30 C35 175.2(4) no
C25 C30 C35 C36 85.1(6) no
C29 C30 C35 C36 -90.4(6) no
P1 C37 C38 C39 -175.4(4) no
P1 C37 C42 C41 175.1(4) no
C38 C37 C42 C41 -2.3(8) no
C42 C37 C38 C39 2.1(8) no
C37 C38 C39 C40 -0.1(9) no
C38 C39 C40 C41 -1.6(9) no
C39 C40 C41 C42 1.3(10) no
C40 C41 C42 C37 0.6(10) no
P1 C43 C44 C45 -176.0(5) no
P1 C43 C48 C47 174.9(4) no
C44 C43 C48 C47 2.0(10) no
C48 C43 C44 C45 -3.2(11) no
C43 C44 C45 C46 0.5(12) no
C44 C45 C46 C47 3.3(12) no
C45 C46 C47 C48 -4.5(12) no
C46 C47 C48 C43 1.9(10) no
P1 C49 C50 C51 179.9(4) no
P1 C49 C54 C53 178.9(4) no
C50 C49 C54 C53 -0.1(8) no
C54 C49 C50 C51 -1.2(8) no
C49 C50 C51 C52 2.9(10) no
C50 C51 C52 C53 -3.3(10) no
C51 C52 C53 C54 2.0(9) no
C52 C53 C54 C49 -0.4(8) no
P1 C55 C56 C57 -169.2(4) no
P1 C55 C60 C59 168.3(4) no
C56 C55 C60 C59 -3.4(9) no
C60 C55 C56 C57 2.6(9) no
C55 C56 C57 C58 -1.0(11) no
C56 C57 C58 C59 0.3(14) no
C57 C58 C59 C60 -1.2(14) no
C58 C59 C60 C55 2.7(12) no
P2 C61 C62 C63 179.9(6) no
P2 C61 C66 C65 -179.2(6) no
C62 C61 C66 C65 -1.8(13) no
C66 C61 C62 C63 2.7(13) no
C61 C62 C63 C64 -0.3(14) no
C62 C63 C64 C65 -3.0(15) no
C63 C64 C65 C66 3.9(17) no
C64 C65 C66 C61 -1.5(17) no
P2 C67 C68 C69 -177.1(5) no
P2 C67 C72 C71 176.9(4) no
C68 C67 C72 C71 2.1(9) no
C72 C67 C68 C69 -2.4(10) no
C67 C68 C69 C70 2.8(12) no
C68 C69 C70 C71 -2.7(13) no
C69 C70 C71 C72 2.2(11) no
C70 C71 C72 C67 -2.0(10) no
P2 C73 C74 C75 -178.9(4) no
P2 C73 C78 C77 178.2(3) no
C74 C73 C78 C77 -0.9(8) no
C78 C73 C74 C75 0.2(8) no
C73 C74 C75 C76 1.6(9) no
C74 C75 C76 C77 -2.7(9) no
C75 C76 C77 C78 2.1(9) no
C76 C77 C78 C73 -0.3(8) no
P2 C79 C80 C81 -178.3(5) no
P2 C79 C84 C83 178.3(6) no
C80 C79 C84 C83 -2.1(12) no
C84 C79 C80 C81 2.1(12) no
C79 C80 C81 C82 -1.9(13) no
C80 C81 C82 C83 1.7(14) no
C81 C82 C83 C84 -1.8(16) no
C82 C83 C84 C79 2.0(16) no
O4 C85 C86 N1 177.5(5) no
O4 C85 C86 C87 -1.2(9) no
O5 C85 C86 N1 -3.5(9) no
O5 C85 C86 C87 177.8(6) no
N1 C86 C87 C88 -0.9(6) no
C85 C86 C87 C88 177.9(6) no
C86 C87 C88 C89 1.6(7) no
C87 C88 C89 N1 -1.7(7) no
